data_7022216
loop_
_publ_author_name
'Zhang, Zifei'
'Li, Bao'
'Meng, Xianggao'
'Yin, Xiangbing'
'Zhang, Tianle'

_publ_section_title
;
 Assembly of three-dimensional networks based upon silver-ethynide
 complexes bearing pyridyl and carboxylate groups.
;
_journal_issue 12
_journal_name_full 'Dalton transactions (Cambridge, England : 2003)'
_journal_page_first 4306
_journal_page_last 4312
_journal_paper_doi 10.1039/c2dt32030d
_journal_volume 42
_journal_year 2013
_chemical_formula_sum 'C48 H28 Ag24 N18 O53'
_chemical_formula_weight 4293.76
_chemical_name_systematic
;
?
;
_space_group_IT_number 14
_symmetry_cell_setting monoclinic
_symmetry_space_group_name_Hall '-P 2yn'
_symmetry_space_group_name_H-M 'P 1 21/n 1'
_atom_sites_solution_hydrogens geom
_atom_sites_solution_primary direct
_atom_sites_solution_secondary difmap
_audit_creation_method SHELXL-97
_cell_angle_alpha 90.00
_cell_angle_beta 90.04(3)
_cell_angle_gamma 90.00
_cell_formula_units_Z 4
_cell_length_a 13.099(3)
_cell_length_b 16.177(3)
_cell_length_c 38.977(8)
_cell_measurement_reflns_used 9315
_cell_measurement_temperature 293(2)
_cell_measurement_theta_max 27.47
_cell_measurement_theta_min 2.18
_cell_volume 8259(3)
_computing_cell_refinement 'Bruker SMART'
_computing_data_collection 'Bruker SMART'
_computing_data_reduction 'Bruker SAIT'
_computing_molecular_graphics 'Bruker SHELXTL'
_computing_publication_material 'Bruker SHELXTL'
_computing_structure_refinement 'SHELXL-97 (Sheldrick, 1997)'
_computing_structure_solution 'SHELXS-97 (Sheldrick, 1990)'
_diffrn_ambient_temperature 293(2)
_diffrn_measured_fraction_theta_full 0.956
_diffrn_measured_fraction_theta_max 0.956
_diffrn_measurement_device_type 'CCD area detector'
_diffrn_measurement_method 'phi and omega scans'
_diffrn_radiation_monochromator graphite
_diffrn_radiation_source 'fine-focus sealed tube'
_diffrn_radiation_type MoK\a
_diffrn_radiation_wavelength 0.71073
_diffrn_reflns_av_R_equivalents 0.0527
_diffrn_reflns_av_sigmaI/netI 0.0516
_diffrn_reflns_limit_h_max 16
_diffrn_reflns_limit_h_min -16
_diffrn_reflns_limit_k_max 20
_diffrn_reflns_limit_k_min -20
_diffrn_reflns_limit_l_max 47
_diffrn_reflns_limit_l_min -48
_diffrn_reflns_number 60305
_diffrn_reflns_theta_full 26.15
_diffrn_reflns_theta_max 26.15
_diffrn_reflns_theta_min 1.64
_exptl_absorpt_coefficient_mu 5.661
_exptl_absorpt_correction_T_max 0.8952
_exptl_absorpt_correction_T_min 0.8052
_exptl_absorpt_correction_type multi-scan
_exptl_absorpt_process_details sadabs
_exptl_crystal_colour yellow
_exptl_crystal_density_diffrn 3.453
_exptl_crystal_density_method 'not measured'
_exptl_crystal_description block
_exptl_crystal_F_000 7976
_exptl_crystal_size_max 0.04
_exptl_crystal_size_mid 0.02
_exptl_crystal_size_min 0.02
_refine_diff_density_max 3.360
_refine_diff_density_min -2.401
_refine_diff_density_rms 0.304
_refine_ls_extinction_method none
_refine_ls_goodness_of_fit_ref 1.025
_refine_ls_hydrogen_treatment constr
_refine_ls_matrix_type full
_refine_ls_number_parameters 1321
_refine_ls_number_reflns 15756
_refine_ls_number_restraints 276
_refine_ls_restrained_S_all 1.060
_refine_ls_R_factor_all 0.1328
_refine_ls_R_factor_gt 0.0903
_refine_ls_shift/su_max 0.006
_refine_ls_shift/su_mean 0.000
_refine_ls_structure_factor_coef Fsqd
_refine_ls_weighting_details 'calc w=1/[\s^2^(Fo^2^)+(0.0640P)^2^+350.9554P] where P=(Fo^2^+2Fc^2^)/3'
_refine_ls_weighting_scheme calc
_refine_ls_wR_factor_gt 0.1964
_refine_ls_wR_factor_ref 0.2223
_reflns_number_gt 10138
_reflns_number_total 15756
_reflns_threshold_expression >2sigma(I)
_cod_data_source_file c2dt32030d.txt
_cod_data_source_block compound-2
_cod_original_cell_volume 8260(3)
_cod_original_sg_symbol_H-M P21/n
_cod_database_code 7022216

loop_
_symmetry_equiv_pos_as_xyz
'x, y, z'
'-x+1/2, y+1/2, -z+1/2'
'-x, -y, -z'
'x-1/2, -y-1/2, z-1/2'

loop_
_atom_site_label
_atom_site_type_symbol
_atom_site_fract_x
_atom_site_fract_y
_atom_site_fract_z
_atom_site_U_iso_or_equiv
_atom_site_adp_type
_atom_site_occupancy
_atom_site_symmetry_multiplicity
_atom_site_calc_flag
_atom_site_refinement_flags
_atom_site_disorder_assembly
_atom_site_disorder_group
Ag1 Ag 0.82640(18) 0.33337(11) 0.03887(5) 0.0794(6) Uani 1 1 d U . .
Ag2 Ag 0.85085(13) 0.50457(8) 0.05995(4) 0.0544(4) Uani 1 1 d . . .
Ag3 Ag 0.8749(4) 0.4754(3) 0.13880(14) 0.0580(11) Uani 0.70 1 d P . .
Ag4 Ag 0.71538(12) 0.41057(10) 0.10073(5) 0.0630(5) Uani 1 1 d . . .
Ag5 Ag 0.51280(11) 0.43210(9) 0.04184(4) 0.0506(4) Uani 1 1 d . . .
Ag6 Ag 0.45757(10) 0.56750(7) 0.09448(4) 0.0423(3) Uani 1 1 d . . .
Ag7 Ag 0.35214(16) 0.57619(11) 0.02988(5) 0.0691(5) Uani 1 1 d . . .
Ag8 Ag 0.21540(18) 0.56282(15) 0.08807(7) 0.0935(7) Uani 1 1 d . . .
Ag9 Ag 0.38211(10) 0.06916(8) 0.07059(4) 0.0440(3) Uani 1 1 d . . .
Ag10 Ag 0.44226(19) -0.09413(13) 0.03574(6) 0.0863(7) Uani 1 1 d . . .
Ag11 Ag 0.5524(3) 0.0780(2) 0.11688(11) 0.0919(13) Uani 0.60 1 d P . .
Ag12 Ag 0.65639(15) 0.14518(12) 0.20944(4) 0.0657(5) Uani 1 1 d . . .
Ag13 Ag -0.06756(15) -0.00768(10) 0.03621(5) 0.0670(5) Uani 1 1 d . . .
Ag14 Ag -0.01210(12) 0.00503(8) 0.10934(4) 0.0464(3) Uani 1 1 d . . .
Ag15 Ag 0.11881(11) -0.08911(10) 0.06291(4) 0.0548(4) Uani 1 1 d . . .
Ag16 Ag 0.3610(3) -0.0361(2) 0.13237(9) 0.0814(9) Uani 0.70 1 d PU . .
Ag17 Ag 0.36159(12) 0.05498(10) 0.20742(5) 0.0568(4) Uani 1 1 d . . .
Ag18 Ag 0.56448(14) 0.06345(12) 0.27569(6) 0.0824(7) Uani 1 1 d . . .
Ag19 Ag 0.67744(13) -0.03372(10) 0.22485(4) 0.0563(4) Uani 1 1 d . . .
Ag20 Ag 0.7753(3) -0.0388(3) 0.29088(11) 0.0971(13) Uani 0.70 1 d PU . .
Ag21 Ag 0.29665(10) -0.08549(8) 0.25918(4) 0.0416(3) Uani 1 1 d . . .
Ag22 Ag 0.20339(15) -0.08455(10) 0.19122(5) 0.0640(5) Uani 1 1 d . . .
Ag23 Ag 0.06706(17) -0.08618(16) 0.25070(7) 0.0939(7) Uani 1 1 d DU . .
Ag24 Ag 0.00225(16) -0.17197(10) 0.12838(5) 0.0666(5) Uani 1 1 d D . .
Ag25 Ag 0.9104(11) 0.4932(8) 0.1308(3) 0.090(5) Uani 0.30 1 d P . .
Ag26 Ag 0.6154(4) 0.0644(4) 0.08711(18) 0.0526(16) Uani 0.25 1 d P . .
Ag27 Ag 0.4734(8) 0.0697(5) 0.1414(2) 0.042(2) Uani 0.15 1 d P . .
Ag28 Ag 0.3171(5) -0.0701(3) 0.12490(17) 0.0534(15) Uani 0.30 1 d P . .
Ag29 Ag 0.7315(6) -0.0055(4) 0.30059(17) 0.0650(19) Uani 0.30 1 d P . .
C1 C 0.6801(11) 0.5889(10) 0.1284(4) 0.030(3) Uani 1 1 d . . .
C2 C 0.6365(12) 0.6773(8) 0.1224(4) 0.028(3) Uani 1 1 d . . .
C3 C 0.6937(12) 0.7487(9) 0.1308(4) 0.032(3) Uani 1 1 d . . .
H3 H 0.7571 0.7433 0.1413 0.039 Uiso 1 1 calc R . .
C4 C 0.6567(12) 0.8250(10) 0.1236(4) 0.034(4) Uani 1 1 d . . .
H4 H 0.6943 0.8724 0.1284 0.041 Uiso 1 1 calc R . .
C5 C 0.5603(12) 0.8296(9) 0.1086(4) 0.029(3) Uani 1 1 d . . .
C6 C 0.5055(12) 0.7569(10) 0.1018(4) 0.031(3) Uani 1 1 d . . .
H6 H 0.4403 0.7613 0.0925 0.037 Uiso 1 1 calc R . .
C7 C 0.5128(12) 0.9076(9) 0.0975(4) 0.034(3) Uani 1 1 d D . .
C8 C 0.4759(14) 0.9724(10) 0.0884(6) 0.052(5) Uani 1 1 d D . .
C9 C 0.6388(12) 0.5826(10) 0.0261(4) 0.033(3) Uani 1 1 d . . .
C10 C 0.7110(11) 0.6519(8) 0.0366(4) 0.026(3) Uani 1 1 d . . .
C11 C 0.6786(13) 0.7325(10) 0.0318(4) 0.037(4) Uani 1 1 d . . .
H11 H 0.6151 0.7438 0.0222 0.044 Uiso 1 1 calc R . .
C12 C 0.7439(11) 0.7964(9) 0.0418(4) 0.031(3) Uani 1 1 d D . .
H12 H 0.7254 0.8515 0.0390 0.037 Uiso 1 1 calc R . .
C13 C 0.8363(11) 0.7753(8) 0.0559(4) 0.037(4) Uani 1 1 d D . .
C14 C 0.8648(11) 0.6951(8) 0.0584(4) 0.029(3) Uani 1 1 d D . .
H14 H 0.9296 0.6825 0.0666 0.035 Uiso 1 1 calc R . .
C15 C 0.9028(11) 0.8408(8) 0.0689(4) 0.032(3) Uani 1 1 d DU . .
C16 C 0.9540(11) 0.8971(9) 0.0798(4) 0.031(3) Uani 1 1 d DU . .
C17 C 0.1579(12) 0.0900(10) 0.0394(4) 0.033(4) Uani 1 1 d . A .
C18 C 0.2023(11) 0.1781(8) 0.0446(4) 0.025(3) Uani 1 1 d . A .
C19 C 0.1434(11) 0.2478(10) 0.0374(4) 0.030(3) Uani 1 1 d . . .
H19 H 0.0777 0.2415 0.0288 0.036 Uiso 1 1 calc R . .
C20 C 0.1819(12) 0.3255(10) 0.0430(4) 0.034(4) Uani 1 1 d . . .
H20 H 0.1444 0.3724 0.0373 0.041 Uiso 1 1 calc R . .
C21 C 0.2787(11) 0.3322(9) 0.0575(4) 0.029(3) Uani 1 1 d . . .
C22 C 0.3324(13) 0.2598(10) 0.0634(4) 0.037(4) Uani 1 1 d . . .
H22 H 0.3986 0.2646 0.0718 0.044 Uiso 1 1 calc R . .
C23 C 0.3248(12) 0.4129(9) 0.0641(5) 0.038(4) Uani 1 1 d D . .
C24 C 0.3619(13) 0.4796(9) 0.0706(5) 0.045(4) Uani 1 1 d D . .
C25 C 0.1965(12) 0.0777(11) 0.1403(4) 0.039(4) Uani 1 1 d . . .
C26 C 0.1310(12) 0.1511(9) 0.1313(4) 0.028(3) Uani 1 1 d . . .
C27 C 0.1645(12) 0.2323(10) 0.1350(4) 0.035(4) Uani 1 1 d . . .
H27 H 0.2288 0.2431 0.1442 0.042 Uiso 1 1 calc R . .
C28 C 0.1021(11) 0.2963(9) 0.1252(4) 0.029(3) Uani 1 1 d . . .
H28 H 0.1245 0.3508 0.1263 0.034 Uiso 1 1 calc R . .
C29 C 0.0044(13) 0.2771(11) 0.1137(4) 0.038(4) Uani 1 1 d . . .
C30 C -0.0274(12) 0.1978(9) 0.1128(4) 0.030(3) Uani 1 1 d . . .
H30 H -0.0947 0.1867 0.1067 0.036 Uiso 1 1 calc R . .
C31 C -0.0615(11) 0.3424(9) 0.1010(4) 0.032(3) Uani 1 1 d D . .
C32 C -0.1189(11) 0.3929(9) 0.0886(4) 0.037(4) Uani 1 1 d D . .
C33 C 0.5102(12) -0.1130(11) 0.2953(4) 0.035(4) Uani 1 1 d . A .
C34 C 0.4694(12) -0.1974(11) 0.2891(4) 0.035(4) Uani 1 1 d . A .
C35 C 0.5203(11) -0.2691(9) 0.2972(4) 0.029(3) Uani 1 1 d . . .
H35 H 0.5841 -0.2653 0.3076 0.035 Uiso 1 1 calc R . .
C36 C 0.4801(12) -0.3471(10) 0.2905(4) 0.034(3) Uani 1 1 d U . .
H36 H 0.5169 -0.3949 0.2953 0.040 Uiso 1 1 calc R . .
C37 C 0.3820(11) -0.3505(9) 0.2764(4) 0.027(3) Uani 1 1 d . . .
C38 C 0.3316(12) -0.2772(9) 0.2682(4) 0.033(4) Uani 1 1 d . . .
H38 H 0.2670 -0.2801 0.2583 0.040 Uiso 1 1 calc R . .
C39 C 0.3304(12) -0.4278(8) 0.2704(5) 0.037(4) Uani 1 1 d D . .
C40 C 0.2893(13) -0.4939(9) 0.2659(5) 0.048(5) Uani 1 1 d D . .
C41 C 0.4708(11) -0.1097(12) 0.1906(4) 0.038(4) Uani 1 1 d . . .
C42 C 0.5369(12) -0.1818(11) 0.2020(4) 0.035(4) Uani 1 1 d . . .
C43 C 0.5016(14) -0.2633(13) 0.1977(5) 0.049(5) Uani 1 1 d . . .
H43 H 0.4374 -0.2741 0.1885 0.059 Uiso 1 1 calc R . .
C44 C 0.5644(12) -0.3253(11) 0.2074(4) 0.038(4) Uani 1 1 d . . .
H44 H 0.5420 -0.3796 0.2052 0.046 Uiso 1 1 calc R . .
C45 C 0.6587(15) -0.3110(12) 0.2203(4) 0.047(5) Uani 1 1 d . . .
C46 C 0.6892(13) -0.2274(12) 0.2240(4) 0.042(4) Uani 1 1 d . . .
H46 H 0.7531 -0.2158 0.2333 0.051 Uiso 1 1 calc R . .
C47 C 0.7270(14) -0.3726(11) 0.2337(5) 0.049(5) Uani 1 1 d D . .
C48 C 0.7773(14) -0.4300(12) 0.2444(5) 0.051(5) Uani 1 1 d DU . .
N1 N 0.5422(10) 0.6831(7) 0.1080(3) 0.028(3) Uani 1 1 d . . .
N2 N 0.8022(9) 0.6337(7) 0.0494(3) 0.027(3) Uani 1 1 d . . .
N3 N 0.0335(9) 0.1353(7) 0.1202(3) 0.025(3) Uani 1 1 d . . .
N4 N 0.2968(9) 0.1842(7) 0.0580(3) 0.027(3) Uani 1 1 d . . .
N5 N 0.3722(9) -0.2037(8) 0.2740(3) 0.032(3) Uani 1 1 d . . .
N6 N 0.6277(11) -0.1634(11) 0.2144(4) 0.046(4) Uani 1 1 d . . .
N7 N 0.9797(14) 0.6531(12) 0.1529(5) 0.060(5) Uani 1 1 d DU . .
N8 N 0.9286(13) 0.4296(10) -0.0236(5) 0.051(4) Uani 1 1 d U . .
N9 N 0.7023(14) 0.3070(12) 0.1739(5) 0.060(5) Uani 1 1 d U . .
N10 N 0.5893(14) 0.2634(11) 0.0011(5) 0.059(4) Uani 1 1 d U . .
N11 N 0.4539(15) 0.2212(12) 0.2557(5) 0.064(5) Uani 1 1 d U . .
N12 N 0.4504(17) 0.2090(14) 0.1668(7) 0.128(10) Uani 1 1 d DU . .
N13 N 0.7682(12) 0.0619(9) 0.1482(4) 0.043(3) Uani 1 1 d U . .
N14 N 0.3426(13) -0.0036(10) -0.0218(4) 0.049(4) Uani 1 1 d U . .
N15 N 0.225(3) -0.250(2) 0.0846(9) 0.132(7) Uani 1 1 d U . .
N16 N 0.1381(13) -0.1618(11) -0.0152(5) 0.056(4) Uani 1 1 d U . .
N17 N -0.0935(16) -0.0899(13) 0.1936(6) 0.071(5) Uani 1 1 d U . .
N18 N 0.1000(19) -0.0142(16) 0.3193(6) 0.132(7) Uani 1 1 d DU . .
O1 O 0.7561(12) 0.5849(7) 0.1455(4) 0.058(4) Uani 1 1 d . . .
O2 O 0.6288(10) 0.5309(7) 0.1151(4) 0.052(3) Uani 1 1 d . . .
O3 O 0.6664(10) 0.5087(7) 0.0316(3) 0.049(3) Uani 1 1 d . . .
O4 O 0.5540(9) 0.6020(8) 0.0155(3) 0.051(3) Uani 1 1 d . . .
O5 O 0.2049(9) 0.0341(7) 0.0551(3) 0.045(3) Uani 1 1 d . . .
O6 O 0.0835(9) 0.0865(7) 0.0211(3) 0.045(3) Uani 1 1 d . . .
O7 O 0.2882(11) 0.0949(11) 0.1482(5) 0.078(5) Uani 1 1 d . . .
O8 O 0.1635(10) 0.0076(7) 0.1383(3) 0.049(3) Uani 1 1 d . . .
O9 O 0.4623(10) -0.0533(7) 0.2839(3) 0.047(3) Uani 1 1 d . . .
O10 O 0.5877(9) -0.1098(8) 0.3136(3) 0.048(3) Uani 1 1 d . . .
O11 O 0.3905(10) -0.1311(9) 0.1746(4) 0.058(4) Uani 1 1 d . . .
O12 O 0.5012(10) -0.0384(9) 0.1979(4) 0.059(4) Uani 1 1 d . . .
O13 O 0.9843(12) 0.5839(8) 0.1660(4) 0.068(4) Uani 1 1 d . . .
O14 O 0.9530(16) 0.7096(12) 0.1703(5) 0.098(6) Uani 1 1 d D . .
O15 O 1.023(3) 0.669(3) 0.1255(8) 0.100(9) Uani 0.50 1 d PDU . 1
O15A O 0.957(3) 0.672(3) 0.1241(7) 0.100(9) Uani 0.50 1 d PD . 2
O16 O 0.8354(11) 0.4256(12) -0.0120(4) 0.075(5) Uani 1 1 d . . .
O17 O 0.9931(12) 0.4026(13) -0.0049(5) 0.085(5) Uani 1 1 d . . .
O18 O 0.9428(13) 0.4487(10) -0.0525(4) 0.070(4) Uani 1 1 d . . .
O19 O 0.7088(15) 0.2916(13) 0.2044(5) 0.094(6) Uani 1 1 d U . .
O20 O 0.6965(11) 0.3810(9) 0.1638(4) 0.061(4) Uani 1 1 d U . .
O21 O 0.7133(19) 0.2502(15) 0.1539(6) 0.121(8) Uani 1 1 d U . .
O22 O 0.6366(10) 0.3297(8) 0.0134(4) 0.056(4) Uani 1 1 d . . .
O23 O 0.5300(13) 0.2252(10) 0.0202(5) 0.084(5) Uani 1 1 d . . .
O24 O 0.5987(15) 0.2439(11) -0.0287(4) 0.083(5) Uani 1 1 d . . .
O25 O 0.4229(16) 0.1474(14) 0.2592(5) 0.102(4) Uani 1 1 d . . .
O26 O 0.535(2) 0.2443(17) 0.2489(7) 0.132(6) Uani 1 1 d U . .
O27 O 0.388(2) 0.2748(17) 0.2637(7) 0.134(6) Uani 1 1 d . . .
O28 O 0.4880(13) 0.1458(11) 0.1783(5) 0.080(5) Uani 1 1 d DU . .
O29A O 0.401(5) 0.262(3) 0.1830(14) 0.157(14) Uani 0.45 1 d PDU A 1
O30A O 0.471(6) 0.213(4) 0.1357(9) 0.176(18) Uani 0.45 1 d PDU . 1
O29 O 0.384(4) 0.237(4) 0.1855(14) 0.157(14) Uani 0.55 1 d PDU A 2
O30 O 0.456(5) 0.256(3) 0.1421(12) 0.176(18) Uani 0.55 1 d PDU A 2
O31 O 0.6789(10) 0.0546(11) 0.1587(4) 0.065(4) Uani 1 1 d . . .
O32 O 0.8363(11) 0.0756(13) 0.1675(5) 0.090(6) Uani 1 1 d . . .
O33 O 0.7875(14) 0.0517(10) 0.1171(4) 0.075(5) Uani 1 1 d . . .
O34 O 0.3570(16) -0.0777(14) -0.0157(6) 0.103(6) Uani 1 1 d U . .
O35 O 0.3834(15) 0.0504(11) -0.0051(5) 0.090(5) Uani 1 1 d . . .
O36 O 0.2901(15) 0.0099(11) -0.0461(5) 0.082(5) Uani 1 1 d . . .
O37 O 0.2540(14) -0.1733(12) 0.0851(5) 0.085(5) Uani 1 1 d U . .
O38 O 0.1453(18) -0.2711(16) 0.0724(9) 0.153(12) Uani 1 1 d . . .
O39 O 0.283(2) -0.3011(18) 0.1014(7) 0.143(9) Uani 1 1 d U . .
O40 O 0.1365(11) -0.0936(8) 0.0002(3) 0.053(3) Uani 1 1 d . . .
O41 O 0.145(2) -0.2218(17) 0.0008(7) 0.127(8) Uani 1 1 d U . .
O42 O 0.1299(16) -0.1652(13) -0.0468(4) 0.096(6) Uani 1 1 d . . .
O43 O -0.0049(9) -0.0912(12) 0.1814(4) 0.074(5) Uani 1 1 d . . .
O44 O -0.1642(12) -0.1097(11) 0.1754(5) 0.088(6) Uani 1 1 d . . .
O45 O -0.1029(15) -0.0717(12) 0.2245(5) 0.090(6) Uani 1 1 d . . .
O46 O 0.0140(16) -0.0229(13) 0.3044(4) 0.102(4) Uani 1 1 d DU . .
O47 O 0.108(2) 0.0509(16) 0.3370(7) 0.132(6) Uani 1 1 d DU . .
O48 O 0.1823(19) -0.0583(16) 0.3187(7) 0.134(6) Uani 1 1 d DU . .
O1W O 0.1674(18) -0.198(3) 0.1579(9) 0.069(6) Uani 0.50 1 d PDU B 1
O2W O 0.5719(12) 0.3315(11) 0.0923(4) 0.077(5) Uani 1 1 d . . .
O3W O 0.1702(19) 0.4904(15) 0.1391(6) 0.119(7) Uani 1 1 d U . .
O4W O 0.2542(14) 0.5891(11) 0.2063(5) 0.084(5) Uani 1 1 d U . .
O5W O 0.4061(17) 0.4000(10) 0.1268(5) 0.099(7) Uani 1 1 d . . .
O1WA O 0.1796(17) -0.179(3) 0.1503(10) 0.069(6) Uani 0.50 1 d PDU B 2

loop_
_atom_site_aniso_label
_atom_site_aniso_U_11
_atom_site_aniso_U_22
_atom_site_aniso_U_33
_atom_site_aniso_U_23
_atom_site_aniso_U_13
_atom_site_aniso_U_12
Ag1 0.1209(16) 0.0488(10) 0.0684(11) -0.0259(8) -0.0298(11) 0.0196(10)
Ag2 0.0788(11) 0.0279(7) 0.0565(9) 0.0065(6) -0.0104(8) 0.0101(7)
Ag3 0.071(2) 0.0426(17) 0.060(2) -0.0025(13) -0.0304(17) 0.0195(16)
Ag4 0.0472(9) 0.0484(9) 0.0935(13) 0.0050(9) 0.0005(8) 0.0081(7)
Ag5 0.0419(8) 0.0431(8) 0.0668(10) -0.0107(7) -0.0010(7) -0.0123(6)
Ag6 0.0479(8) 0.0243(6) 0.0547(8) -0.0068(6) -0.0172(6) -0.0053(5)
Ag7 0.0898(13) 0.0491(9) 0.0684(11) 0.0179(8) -0.0227(9) -0.0086(9)
Ag8 0.0880(15) 0.0801(14) 0.1123(18) 0.0104(13) 0.0050(13) 0.0116(12)
Ag9 0.0440(7) 0.0230(6) 0.0650(9) 0.0077(6) -0.0213(6) 0.0066(5)
Ag10 0.1067(16) 0.0656(12) 0.0866(14) -0.0181(10) -0.0376(12) 0.0070(11)
Ag11 0.106(3) 0.065(2) 0.105(3) -0.0038(19) -0.067(3) -0.0206(19)
Ag12 0.0786(12) 0.0673(11) 0.0513(10) 0.0048(8) -0.0108(8) 0.0029(9)
Ag13 0.0855(12) 0.0473(9) 0.0682(11) 0.0212(8) -0.0384(9) -0.0182(8)
Ag14 0.0629(9) 0.0253(6) 0.0510(8) -0.0095(6) -0.0033(7) -0.0051(6)
Ag15 0.0443(8) 0.0465(8) 0.0736(11) 0.0079(7) 0.0044(7) -0.0114(6)
Ag16 0.0834(16) 0.0865(17) 0.0744(15) 0.0200(13) 0.0124(13) 0.0492(14)
Ag17 0.0477(9) 0.0442(8) 0.0784(11) 0.0047(8) -0.0021(8) 0.0043(7)
Ag18 0.0611(11) 0.0616(11) 0.1247(17) -0.0201(11) 0.0439(11) -0.0244(9)
Ag19 0.0606(10) 0.0541(9) 0.0540(9) -0.0117(7) -0.0037(7) -0.0007(7)
Ag20 0.102(2) 0.096(2) 0.0934(19) 0.0257(15) -0.0156(15) -0.0045(15)
Ag21 0.0430(7) 0.0273(6) 0.0543(8) 0.0057(6) -0.0164(6) 0.0030(5)
Ag22 0.0820(12) 0.0493(9) 0.0606(10) -0.0073(8) -0.0176(9) 0.0022(8)
Ag23 0.0749(13) 0.0990(16) 0.1077(16) -0.0335(13) 0.0118(12) -0.0215(12)
Ag24 0.0949(13) 0.0456(9) 0.0593(10) 0.0162(8) -0.0242(9) -0.0030(8)
Ag25 0.135(12) 0.067(7) 0.070(7) -0.048(6) -0.047(7) 0.026(6)
Ag26 0.029(3) 0.049(3) 0.080(4) -0.040(3) -0.010(3) -0.005(2)
Ag27 0.061(6) 0.018(4) 0.048(5) -0.004(4) -0.011(5) 0.011(4)
Ag28 0.055(3) 0.022(2) 0.083(4) -0.008(2) -0.025(3) 0.016(2)
Ag29 0.089(5) 0.055(4) 0.051(4) 0.015(3) -0.035(3) -0.030(4)
C1 0.027(8) 0.036(8) 0.026(8) 0.012(6) -0.012(6) 0.005(6)
C2 0.035(8) 0.019(7) 0.030(8) -0.006(6) -0.005(6) 0.005(6)
C3 0.028(8) 0.030(8) 0.039(9) 0.002(7) -0.010(7) 0.002(6)
C4 0.040(9) 0.030(8) 0.032(8) -0.008(7) -0.010(7) 0.008(7)
C5 0.034(8) 0.017(7) 0.035(8) 0.002(6) -0.003(7) 0.007(6)
C6 0.028(8) 0.036(8) 0.029(8) 0.004(6) -0.008(6) -0.004(6)
C7 0.031(8) 0.028(8) 0.042(9) 0.006(7) -0.003(7) -0.003(6)
C8 0.039(10) 0.037(10) 0.078(14) 0.021(9) -0.022(9) -0.003(8)
C9 0.041(9) 0.031(8) 0.026(8) -0.008(6) -0.008(7) -0.011(7)
C10 0.031(8) 0.013(6) 0.034(8) -0.005(6) 0.004(6) -0.006(5)
C11 0.046(10) 0.026(8) 0.038(9) -0.001(7) -0.005(8) -0.008(7)
C12 0.035(9) 0.020(7) 0.037(9) -0.003(6) -0.003(7) -0.007(6)
C13 0.043(10) 0.038(9) 0.031(9) 0.000(7) 0.004(7) -0.001(7)
C14 0.020(7) 0.035(8) 0.034(8) -0.010(7) -0.009(6) -0.005(6)
C15 0.034(7) 0.027(6) 0.035(7) 0.002(6) -0.005(6) 0.004(6)
C16 0.022(6) 0.036(7) 0.036(7) -0.002(6) -0.005(5) -0.008(5)
C17 0.028(8) 0.034(8) 0.036(9) -0.013(7) -0.007(7) -0.004(7)
C18 0.024(7) 0.015(6) 0.035(8) 0.008(6) -0.005(6) -0.009(5)
C19 0.020(7) 0.040(9) 0.030(8) -0.012(7) -0.006(6) -0.006(6)
C20 0.038(9) 0.028(8) 0.035(9) 0.003(7) 0.006(7) -0.001(7)
C21 0.028(8) 0.019(7) 0.039(9) 0.010(6) -0.004(7) -0.007(6)
C22 0.033(9) 0.037(9) 0.041(10) 0.002(7) -0.011(7) -0.009(7)
C23 0.027(8) 0.025(8) 0.061(11) -0.002(7) 0.000(7) -0.004(6)
C24 0.040(10) 0.028(9) 0.066(12) 0.011(8) -0.004(9) -0.005(7)
C25 0.033(9) 0.041(10) 0.042(10) 0.024(8) -0.011(7) 0.009(7)
C26 0.036(8) 0.027(7) 0.021(7) 0.006(6) 0.002(6) -0.005(6)
C27 0.029(8) 0.032(8) 0.044(10) 0.014(7) -0.008(7) 0.000(7)
C28 0.030(8) 0.023(7) 0.034(8) -0.007(6) -0.006(6) 0.003(6)
C29 0.045(10) 0.040(9) 0.028(8) 0.005(7) 0.003(7) 0.012(8)
C30 0.028(8) 0.028(8) 0.033(8) 0.001(6) 0.002(6) -0.003(6)
C31 0.028(8) 0.038(9) 0.029(8) -0.002(7) -0.001(6) 0.003(7)
C32 0.030(8) 0.031(8) 0.049(10) 0.001(7) -0.002(7) 0.006(7)
C33 0.030(8) 0.048(10) 0.028(8) -0.013(7) -0.005(7) 0.004(7)
C34 0.036(9) 0.045(9) 0.025(8) 0.005(7) -0.004(7) -0.006(7)
C35 0.026(8) 0.031(8) 0.030(8) 0.003(6) -0.010(6) 0.001(6)
C36 0.034(4) 0.033(4) 0.034(4) 0.001(2) -0.001(2) 0.001(2)
C37 0.032(8) 0.024(7) 0.025(7) 0.003(6) -0.007(6) -0.013(6)
C38 0.036(9) 0.016(7) 0.048(10) 0.004(6) -0.019(7) -0.003(6)
C39 0.036(9) 0.012(7) 0.063(11) -0.002(7) -0.002(8) -0.006(6)
C40 0.043(10) 0.027(9) 0.073(13) 0.003(9) -0.009(9) -0.003(8)
C41 0.018(8) 0.064(12) 0.031(9) 0.006(8) -0.002(6) 0.002(7)
C42 0.025(8) 0.053(10) 0.027(8) -0.005(7) -0.010(6) 0.011(7)
C43 0.031(9) 0.067(13) 0.050(11) 0.018(10) 0.003(8) 0.005(9)
C44 0.031(9) 0.044(10) 0.041(10) 0.016(8) -0.008(7) 0.001(7)
C45 0.056(12) 0.054(11) 0.033(9) 0.009(8) 0.007(8) 0.024(9)
C46 0.037(9) 0.053(11) 0.037(10) 0.000(8) -0.002(7) 0.010(8)
C47 0.051(11) 0.054(12) 0.041(10) -0.003(9) -0.001(9) 0.004(9)
C48 0.045(8) 0.061(9) 0.046(8) 0.001(7) -0.004(7) 0.012(7)
N1 0.037(7) 0.023(6) 0.023(6) -0.003(5) -0.002(5) -0.002(5)
N2 0.029(7) 0.019(6) 0.035(7) 0.001(5) -0.011(5) 0.010(5)
N3 0.038(7) 0.010(5) 0.027(6) -0.004(5) -0.009(5) -0.006(5)
N4 0.024(6) 0.018(6) 0.039(7) 0.004(5) -0.007(5) -0.003(5)
N5 0.020(6) 0.029(7) 0.046(8) 0.002(6) -0.018(6) -0.001(5)
N6 0.036(8) 0.071(11) 0.031(8) 0.004(7) 0.004(6) 0.004(7)
N7 0.060(5) 0.060(5) 0.060(5) 0.001(2) -0.001(2) -0.001(2)
N8 0.051(4) 0.051(4) 0.052(4) -0.001(2) 0.000(2) 0.001(2)
N9 0.060(5) 0.060(5) 0.061(5) 0.001(2) -0.001(2) 0.000(2)
N10 0.059(5) 0.058(5) 0.059(5) 0.000(2) 0.000(2) 0.001(2)
N11 0.059(8) 0.063(8) 0.070(9) 0.005(7) 0.002(7) -0.008(7)
N12 0.128(10) 0.128(10) 0.128(10) 0.000(2) 0.000(2) 0.000(2)
N13 0.043(4) 0.043(4) 0.044(4) -0.001(2) 0.000(2) 0.000(2)
N14 0.055(7) 0.041(7) 0.052(7) 0.001(6) -0.023(6) 0.003(6)
N15 0.132(7) 0.132(7) 0.132(7) 0.0000(15) 0.0002(15) 0.0000(15)
N16 0.058(8) 0.050(7) 0.060(8) -0.009(7) -0.002(7) 0.003(6)
N17 0.070(5) 0.071(5) 0.071(5) 0.000(2) 0.000(2) 0.000(2)
N18 0.132(7) 0.132(7) 0.132(7) 0.0000(15) 0.0002(15) 0.0000(15)
O1 0.084(10) 0.025(6) 0.066(9) 0.001(6) -0.040(8) 0.011(6)
O2 0.057(8) 0.027(6) 0.072(9) -0.006(6) -0.019(7) 0.011(6)
O3 0.058(8) 0.026(6) 0.061(8) -0.012(6) -0.010(6) -0.001(5)
O4 0.033(7) 0.056(8) 0.063(8) -0.017(7) -0.017(6) -0.003(6)
O5 0.039(7) 0.035(6) 0.060(8) 0.010(6) -0.012(6) -0.001(5)
O6 0.049(7) 0.022(6) 0.063(8) -0.005(5) -0.011(6) -0.009(5)
O7 0.044(8) 0.084(12) 0.107(13) 0.042(10) -0.017(8) 0.004(8)
O8 0.061(8) 0.031(7) 0.055(8) 0.004(6) -0.015(6) 0.006(6)
O9 0.051(7) 0.026(6) 0.063(8) 0.004(6) -0.021(6) -0.011(5)
O10 0.044(7) 0.051(8) 0.048(7) 0.001(6) -0.018(6) -0.021(6)
O11 0.040(7) 0.061(9) 0.072(10) 0.015(7) -0.018(7) 0.008(6)
O12 0.039(7) 0.057(9) 0.082(10) -0.006(8) -0.019(7) 0.007(6)
O13 0.081(10) 0.042(8) 0.080(10) 0.031(7) -0.034(8) -0.017(7)
O14 0.102(14) 0.093(14) 0.099(14) 0.025(12) -0.022(11) 0.020(12)
O15 0.100(10) 0.100(9) 0.099(9) 0.000(2) 0.000(2) 0.000(2)
O15A 0.100(10) 0.100(9) 0.099(9) 0.000(2) 0.000(2) 0.000(2)
O16 0.043(8) 0.110(14) 0.073(10) 0.011(10) -0.001(7) 0.013(8)
O17 0.044(8) 0.123(16) 0.086(12) -0.022(11) -0.013(8) 0.013(9)
O18 0.078(11) 0.077(11) 0.054(9) 0.007(8) -0.002(8) -0.008(9)
O19 0.102(9) 0.100(9) 0.078(9) 0.034(8) -0.005(7) -0.009(8)
O20 0.061(4) 0.061(4) 0.061(4) 0.002(2) -0.002(2) 0.000(2)
O21 0.133(11) 0.109(11) 0.122(11) 0.014(9) -0.012(9) -0.001(9)
O22 0.054(8) 0.039(7) 0.075(10) -0.023(7) -0.021(7) 0.012(6)
O23 0.074(11) 0.064(10) 0.115(15) 0.015(10) 0.000(10) -0.027(9)
O24 0.115(14) 0.084(12) 0.051(9) -0.024(8) -0.023(9) 0.018(10)
O25 0.102(5) 0.101(5) 0.102(5) 0.000(2) 0.000(2) -0.001(2)
O26 0.132(6) 0.131(6) 0.132(6) -0.0003(15) 0.0002(15) 0.0000(15)
O27 0.134(6) 0.134(6) 0.134(6) 0.000(2) 0.000(2) 0.001(2)
O28 0.080(5) 0.081(5) 0.081(5) 0.002(2) 0.000(2) 0.001(2)
O29A 0.156(15) 0.157(16) 0.156(15) 0.001(7) -0.005(7) 0.001(7)
O30A 0.176(18) 0.175(19) 0.176(18) 0.004(7) 0.002(7) 0.000(8)
O29 0.156(15) 0.157(16) 0.156(15) 0.001(7) -0.005(7) 0.001(7)
O30 0.176(18) 0.175(19) 0.176(18) 0.004(7) 0.002(7) 0.000(8)
O31 0.036(7) 0.099(12) 0.059(9) -0.021(8) 0.001(6) -0.012(7)
O32 0.041(8) 0.123(16) 0.105(14) -0.001(12) -0.031(9) -0.029(9)
O33 0.094(12) 0.071(11) 0.059(10) -0.010(8) 0.015(9) 0.000(9)
O34 0.103(6) 0.103(6) 0.104(6) 0.000(2) -0.001(2) 0.001(2)
O35 0.105(14) 0.065(11) 0.099(14) 0.009(10) -0.006(11) -0.012(10)
O36 0.099(13) 0.066(11) 0.083(12) -0.008(9) 0.005(10) 0.007(9)
O37 0.085(5) 0.084(5) 0.086(5) -0.001(2) 0.000(2) 0.000(2)
O38 0.077(15) 0.115(19) 0.27(4) 0.02(2) -0.043(19) -0.009(14)
O39 0.143(9) 0.143(9) 0.144(9) 0.000(2) 0.000(2) 0.000(2)
O40 0.067(9) 0.037(7) 0.054(8) -0.010(6) -0.016(7) -0.002(6)
O41 0.127(8) 0.127(8) 0.127(8) -0.0001(11) -0.0001(11) 0.0001(11)
O42 0.124(16) 0.116(16) 0.047(10) -0.031(10) -0.006(10) 0.013(13)
O43 0.018(6) 0.116(14) 0.089(11) -0.021(10) 0.007(7) 0.011(7)
O44 0.044(9) 0.086(12) 0.133(16) 0.017(11) -0.025(10) -0.013(8)
O45 0.093(13) 0.097(14) 0.080(12) -0.011(11) 0.019(10) 0.030(11)
O46 0.102(5) 0.101(5) 0.102(5) 0.000(2) 0.000(2) -0.001(2)
O47 0.132(6) 0.131(6) 0.132(6) -0.0003(15) 0.0002(15) 0.0000(15)
O48 0.134(6) 0.134(6) 0.134(6) 0.000(2) 0.000(2) 0.001(2)
O1W 0.069(6) 0.069(6) 0.069(6) -0.0002(15) -0.0004(15) -0.0002(15)
O2W 0.057(9) 0.085(12) 0.090(12) 0.017(9) -0.030(8) -0.023(8)
O3W 0.120(8) 0.118(8) 0.120(8) 0.000(2) 0.001(2) 0.000(2)
O4W 0.085(5) 0.082(5) 0.083(5) 0.001(2) -0.002(2) 0.001(2)
O5W 0.139(17) 0.036(8) 0.123(16) 0.012(9) -0.048(13) -0.021(10)
O1WA 0.069(6) 0.069(6) 0.069(6) -0.0002(15) -0.0004(15) -0.0002(15)

loop_
_atom_type_symbol
_atom_type_description
_atom_type_scat_dispersion_real
_atom_type_scat_dispersion_imag
_atom_type_scat_source
C C 0.0033 0.0016 'International Tables Vol C Tables 4.2.6.8 and 6.1.1.4'
H H 0.0000 0.0000 'International Tables Vol C Tables 4.2.6.8 and 6.1.1.4'
N N 0.0061 0.0033 'International Tables Vol C Tables 4.2.6.8 and 6.1.1.4'
O O 0.0106 0.0060 'International Tables Vol C Tables 4.2.6.8 and 6.1.1.4'
Ag Ag -0.8971 1.1015 'International Tables Vol C Tables 4.2.6.8 and 6.1.1.4'

loop_
_geom_angle_atom_site_label_1
_geom_angle_atom_site_label_2
_geom_angle_atom_site_label_3
_geom_angle
_geom_angle_site_symmetry_1
_geom_angle_site_symmetry_3
C32 Ag1 O41 144.6(7) 1_655 3_655
C32 Ag1 O16 114.2(6) 1_655 .
O41 Ag1 O16 86.0(8) 3_655 .
C32 Ag1 Ag2 47.4(3) 1_655 .
O41 Ag1 Ag2 151.6(6) 3_655 .
O16 Ag1 Ag2 69.4(4) . .
C32 Ag1 Ag4 46.5(4) 1_655 .
O41 Ag1 Ag4 151.7(6) 3_655 .
O16 Ag1 Ag4 113.8(4) . .
Ag2 Ag1 Ag4 56.25(6) . .
C32 Ag2 N2 159.1(6) 1_655 .
C32 Ag2 Ag4 51.3(4) 1_655 .
N2 Ag2 Ag4 115.5(3) . .
C32 Ag2 Ag25 53.1(5) 1_655 .
N2 Ag2 Ag25 108.4(4) . .
Ag4 Ag2 Ag25 66.1(3) . .
C32 Ag2 Ag1 50.9(5) 1_655 .
N2 Ag2 Ag1 144.3(3) . .
Ag4 Ag2 Ag1 65.00(7) . .
Ag25 Ag2 Ag1 103.9(3) . .
C32 Ag2 Ag3 49.2(5) 1_655 .
N2 Ag2 Ag3 110.6(3) . .
Ag4 Ag2 Ag3 55.16(10) . .
Ag25 Ag2 Ag3 11.1(3) . .
Ag1 Ag2 Ag3 98.35(11) . .
Ag25 Ag3 O10 120.3(18) . 2_655
Ag25 Ag3 C32 79.7(15) . 1_655
O10 Ag3 C32 108.2(5) 2_655 1_655
Ag25 Ag3 O1 101.4(17) . .
O10 Ag3 O1 119.0(5) 2_655 .
C32 Ag3 O1 122.3(5) 1_655 .
Ag25 Ag3 O13 57.8(15) . .
O10 Ag3 O13 87.6(5) 2_655 .
C32 Ag3 O13 136.5(6) 1_655 .
O1 Ag3 O13 78.8(5) . .
Ag25 Ag3 Ag29 138.3(16) . 2_655
O10 Ag3 Ag29 59.9(3) 2_655 2_655
C32 Ag3 Ag29 141.9(5) 1_655 2_655
O1 Ag3 Ag29 59.4(4) . 2_655
O13 Ag3 Ag29 81.3(5) . 2_655
Ag25 Ag3 Ag4 117.6(16) . .
O10 Ag3 Ag4 110.9(4) 2_655 .
C32 Ag3 Ag4 51.0(4) 1_655 .
O1 Ag3 Ag4 81.2(3) . .
O13 Ag3 Ag4 157.7(4) . .
Ag29 Ag3 Ag4 96.9(2) 2_655 .
Ag25 Ag3 Ag2 61.1(15) . .
O10 Ag3 Ag2 151.8(4) 2_655 .
C32 Ag3 Ag2 43.7(3) 1_655 .
O1 Ag3 Ag2 85.9(4) . .
O13 Ag3 Ag2 111.6(4) . .
Ag29 Ag3 Ag2 140.7(2) 2_655 .
Ag4 Ag3 Ag2 56.94(11) . .
C32 Ag4 O2W 133.8(6) 1_655 .
C32 Ag4 O2 129.2(5) 1_655 .
O2W Ag4 O2 95.8(6) . .
C32 Ag4 O20 106.1(5) 1_655 .
O2W Ag4 O20 87.3(6) . .
O2 Ag4 O20 82.8(5) . .
C32 Ag4 Ag3 55.2(5) 1_655 .
O2W Ag4 Ag3 154.9(4) . .
O2 Ag4 Ag3 85.5(3) . .
O20 Ag4 Ag3 67.9(4) . .
C32 Ag4 Ag2 48.8(4) 1_655 .
O2W Ag4 Ag2 137.1(4) . .
O2 Ag4 Ag2 89.5(4) . .
O20 Ag4 Ag2 135.5(3) . .
Ag3 Ag4 Ag2 67.89(11) . .
C32 Ag4 Ag1 47.6(4) 1_655 .
O2W Ag4 Ag1 92.8(5) . .
O2 Ag4 Ag1 139.4(4) . .
O20 Ag4 Ag1 137.2(3) . .
Ag3 Ag4 Ag1 102.50(13) . .
Ag2 Ag4 Ag1 58.75(6) . .
C32 Ag4 Ag25 48.6(5) 1_655 .
O2W Ag4 Ag25 164.8(5) . .
O2 Ag4 Ag25 87.1(4) . .
O20 Ag4 Ag25 78.2(4) . .
Ag3 Ag4 Ag25 10.3(3) . .
Ag2 Ag4 Ag25 57.6(3) . .
Ag1 Ag4 Ag25 94.6(3) . .
O3 Ag5 C24 127.2(4) . .
O3 Ag5 O4 105.2(4) . 3_665
C24 Ag5 O4 101.7(5) . 3_665
O3 Ag5 O22 74.4(4) . .
C24 Ag5 O22 158.1(5) . .
O4 Ag5 O22 71.9(4) 3_665 .
O3 Ag5 C23 154.5(4) . .
C24 Ag5 C23 27.3(4) . .
O4 Ag5 C23 86.6(5) 3_665 .
O22 Ag5 C23 131.1(4) . .
O3 Ag5 Ag6 86.6(3) . .
C24 Ag5 Ag6 43.1(4) . .
O4 Ag5 Ag6 132.7(3) 3_665 .
O22 Ag5 Ag6 153.1(3) . .
C23 Ag5 Ag6 69.2(3) . .
O3 Ag5 Ag7 98.8(3) . .
C24 Ag5 Ag7 44.5(4) . .
O4 Ag5 Ag7 78.2(3) 3_665 .
O22 Ag5 Ag7 146.0(3) . .
C23 Ag5 Ag7 60.9(3) . .
Ag6 Ag5 Ag7 54.63(5) . .
O3 Ag5 Ag7 55.3(3) . 3_665
C24 Ag5 Ag7 148.0(4) . 3_665
O4 Ag5 Ag7 54.2(3) 3_665 3_665
O22 Ag5 Ag7 43.3(3) . 3_665
C23 Ag5 Ag7 140.8(4) . 3_665
Ag6 Ag5 Ag7 135.66(6) . 3_665
Ag7 Ag5 Ag7 105.08(7) . 3_665
C24 Ag6 N1 163.9(6) . .
C24 Ag6 O2 121.6(5) . .
N1 Ag6 O2 70.8(4) . .
C24 Ag6 Ag7 50.3(5) . .
N1 Ag6 Ag7 113.7(3) . .
O2 Ag6 Ag7 137.5(3) . .
C24 Ag6 Ag5 50.8(5) . .
N1 Ag6 Ag5 129.3(3) . .
O2 Ag6 Ag5 80.3(3) . .
Ag7 Ag6 Ag5 64.23(6) . .
C24 Ag6 Ag8 50.1(5) . .
N1 Ag6 Ag8 122.2(3) . .
O2 Ag6 Ag8 158.5(3) . .
Ag7 Ag6 Ag8 56.92(7) . .
Ag5 Ag6 Ag8 99.49(7) . .
C24 Ag7 O22 172.6(6) . 3_665
C24 Ag7 O16 103.9(6) . 3_665
O22 Ag7 O16 82.4(5) 3_665 3_665
C24 Ag7 Ag6 46.8(4) . .
O22 Ag7 Ag6 130.6(3) 3_665 .
O16 Ag7 Ag6 134.5(4) 3_665 .
C24 Ag7 Ag8 55.0(5) . .
O22 Ag7 Ag8 132.0(3) 3_665 .
O16 Ag7 Ag8 67.5(4) 3_665 .
Ag6 Ag7 Ag8 66.91(7) . .
C24 Ag7 Ag5 49.0(5) . .
O22 Ag7 Ag5 123.8(3) 3_665 .
O16 Ag7 Ag5 132.0(4) 3_665 .
Ag6 Ag7 Ag5 61.14(5) . .
Ag8 Ag7 Ag5 103.90(7) . .
C24 Ag7 Ag5 122.8(5) . 3_665
O22 Ag7 Ag5 50.7(3) 3_665 3_665
O16 Ag7 Ag5 106.5(4) 3_665 3_665
Ag6 Ag7 Ag5 118.73(8) . 3_665
Ag8 Ag7 Ag5 171.10(9) . 3_665
Ag5 Ag7 Ag5 74.92(7) . 3_665
O3W Ag8 O39 111.0(9) . 1_565
O3W Ag8 C24 99.1(7) . .
O39 Ag8 C24 105.9(8) 1_565 .
O3W Ag8 O18 102.7(7) . 3_665
O39 Ag8 O18 119.2(8) 1_565 3_665
C24 Ag8 O18 117.1(6) . 3_665
O3W Ag8 Ag7 147.5(6) . .
O39 Ag8 Ag7 82.8(7) 1_565 .
C24 Ag8 Ag7 48.4(4) . .
O18 Ag8 Ag7 94.9(4) 3_665 .
O3W Ag8 Ag6 101.2(6) . .
O39 Ag8 Ag6 66.4(7) 1_565 .
C24 Ag8 Ag6 41.6(4) . .
O18 Ag8 Ag6 150.6(4) 3_665 .
Ag7 Ag8 Ag6 56.18(6) . .
C8 Ag9 N4 170.6(6) 1_545 .
C8 Ag9 O5 117.3(6) 1_545 .
N4 Ag9 O5 70.4(4) . .
C8 Ag9 Ag11 51.5(5) 1_545 .
N4 Ag9 Ag11 119.1(3) . .
O5 Ag9 Ag11 153.7(3) . .
C8 Ag9 Ag16 50.2(6) 1_545 .
N4 Ag9 Ag16 127.8(3) . .
O5 Ag9 Ag16 88.8(3) . .
Ag11 Ag9 Ag16 65.86(13) . .
C8 Ag9 Ag27 57.9(6) 1_545 .
N4 Ag9 Ag27 113.6(4) . .
O5 Ag9 Ag27 126.8(4) . .
Ag11 Ag9 Ag27 27.8(2) . .
Ag16 Ag9 Ag27 45.0(2) . .
C8 Ag9 Ag10 50.0(6) 1_545 .
N4 Ag9 Ag10 138.6(3) . .
O5 Ag9 Ag10 86.3(3) . .
Ag11 Ag9 Ag10 96.97(10) . .
Ag16 Ag9 Ag10 83.63(9) . .
Ag27 Ag9 Ag10 107.84(16) . .
C8 Ag9 Ag26 49.0(5) 1_545 .
N4 Ag9 Ag26 123.9(3) . .
O5 Ag9 Ag26 165.0(3) . .
Ag11 Ag9 Ag26 27.41(15) . .
Ag16 Ag9 Ag26 84.84(16) . .
Ag27 Ag9 Ag26 54.7(2) . .
Ag10 Ag9 Ag26 79.56(11) . .
C8 Ag9 Ag28 54.3(6) 1_545 .
N4 Ag9 Ag28 126.8(3) . .
O5 Ag9 Ag28 75.5(3) . .
Ag11 Ag9 Ag28 80.05(14) . .
Ag16 Ag9 Ag28 15.12(10) . .
Ag27 Ag9 Ag28 60.1(2) . .
Ag10 Ag9 Ag28 75.89(12) . .
Ag26 Ag9 Ag28 96.15(18) . .
O34 Ag10 C8 142.5(7) . 1_545
O34 Ag10 O24 84.9(7) . 3_655
C8 Ag10 O24 125.4(5) 1_545 3_655
O34 Ag10 C7 169.1(6) . 1_545
C8 Ag10 C7 27.9(4) 1_545 1_545
O24 Ag10 C7 101.0(5) 3_655 1_545
O34 Ag10 Ag9 99.3(6) . .
C8 Ag10 Ag9 43.2(4) 1_545 .
O24 Ag10 Ag9 145.9(4) 3_655 .
C7 Ag10 Ag9 70.7(3) 1_545 .
Ag27 Ag11 Ag26 161.5(5) . .
Ag27 Ag11 C8 86.3(7) . 1_545
Ag26 Ag11 C8 75.2(6) . 1_545
Ag27 Ag11 O31 91.9(5) . .
Ag26 Ag11 O31 97.4(5) . .
C8 Ag11 O31 121.8(6) 1_545 .
Ag27 Ag11 O30A 65.2(14) . .
Ag26 Ag11 O30A 127.2(12) . .
C8 Ag11 O30A 127.1(18) 1_545 .
O31 Ag11 O30A 103.6(15) . .
Ag27 Ag11 Ag9 81.4(4) . .
Ag26 Ag11 Ag9 86.1(3) . .
C8 Ag11 Ag9 46.6(4) 1_545 .
O31 Ag11 Ag9 166.7(4) . .
O30A Ag11 Ag9 84.1(16) . .
Ag27 Ag11 Ag16 40.3(4) . .
Ag26 Ag11 Ag16 121.1(3) . .
C8 Ag11 Ag16 46.1(6) 1_545 .
O31 Ag11 Ag16 109.3(4) . .
O30A Ag11 Ag16 96.5(17) . .
Ag9 Ag11 Ag16 58.45(9) . .
C48 Ag12 O19 117.1(6) 2_655 .
C48 Ag12 O31 105.2(6) 2_655 .
O19 Ag12 O31 118.0(6) . .
C48 Ag12 O28 134.2(6) 2_655 .
O19 Ag12 O28 101.6(6) . .
O31 Ag12 O28 73.9(5) . .
C48 Ag12 C47 26.6(4) 2_655 2_655
O19 Ag12 C47 90.6(6) . 2_655
O31 Ag12 C47 121.5(5) . 2_655
O28 Ag12 C47 152.8(6) . 2_655
C48 Ag12 Ag19 45.8(4) 2_655 .
O19 Ag12 Ag19 157.5(5) . .
O31 Ag12 Ag19 64.8(4) . .
O28 Ag12 Ag19 100.5(4) . .
C47 Ag12 Ag19 71.2(4) 2_655 .
C48 Ag12 Ag18 44.9(5) 2_655 .
O19 Ag12 Ag18 125.1(5) . .
O31 Ag12 Ag18 116.9(4) . .
O28 Ag12 Ag18 93.5(4) . .
C47 Ag12 Ag18 59.9(4) 2_655 .
Ag19 Ag12 Ag18 57.24(6) . .
C16 Ag13 O40 163.0(5) 1_445 3
C16 Ag13 O6 118.1(4) 1_445 .
O40 Ag13 O6 75.1(4) 3 .
C16 Ag13 O6 108.5(4) 1_445 3
O40 Ag13 O6 78.0(4) 3 3
O6 Ag13 O6 99.0(3) . 3
C16 Ag13 Ag14 46.0(3) 1_445 .
O40 Ag13 Ag14 129.0(3) 3 .
O6 Ag13 Ag14 89.5(3) . .
O6 Ag13 Ag14 153.0(3) 3 .
C16 Ag13 Ag15 49.1(4) 1_445 .
O40 Ag13 Ag15 147.1(4) 3 .
O6 Ag13 Ag15 73.1(3) . .
O6 Ag13 Ag15 98.6(3) 3 .
Ag14 Ag13 Ag15 59.26(6) . .
C16 Ag13 Ag13 127.3(4) 1_445 3
O40 Ag13 Ag13 69.0(4) 3 3
O6 Ag13 Ag13 49.7(3) . 3
O6 Ag13 Ag13 49.3(3) 3 3
Ag14 Ag13 Ag13 132.93(9) . 3
Ag15 Ag13 Ag13 83.86(8) . 3
C16 Ag14 N3 158.3(5) 1_445 .
C16 Ag14 O8 115.9(5) 1_445 .
N3 Ag14 O8 70.2(4) . .
C16 Ag14 Ag15 50.4(4) 1_445 .
N3 Ag14 Ag15 116.9(3) . .
O8 Ag14 Ag15 75.8(3) . .
C16 Ag14 Ag13 51.0(4) 1_445 .
N3 Ag14 Ag13 108.4(3) . .
O8 Ag14 Ag13 130.4(3) . .
Ag15 Ag14 Ag13 60.61(6) . .
C16 Ag14 Ag24 50.1(4) 1_445 .
N3 Ag14 Ag24 148.0(3) . .
O8 Ag14 Ag24 81.3(3) . .
Ag15 Ag14 Ag24 67.32(6) . .
Ag13 Ag14 Ag24 100.96(6) . .
C16 Ag15 O5 126.0(5) 1_445 .
C16 Ag15 O37 122.9(6) 1_445 .
O5 Ag15 O37 100.2(6) . .
C16 Ag15 O40 112.1(5) 1_445 .
O5 Ag15 O40 81.2(4) . .
O37 Ag15 O40 105.8(5) . .
C16 Ag15 Ag14 46.6(3) 1_445 .
O5 Ag15 Ag14 85.3(3) . .
O37 Ag15 Ag14 120.4(5) . .
O40 Ag15 Ag14 133.4(3) . .
C16 Ag15 Ag13 50.3(4) 1_445 .
O5 Ag15 Ag13 88.4(3) . .
O37 Ag15 Ag13 171.4(5) . .
O40 Ag15 Ag13 75.0(3) . .
Ag14 Ag15 Ag13 60.13(6) . .
C16 Ag15 Ag24 44.5(4) 1_445 .
O5 Ag15 Ag24 133.3(3) . .
O37 Ag15 Ag24 80.2(5) . .
O40 Ag15 Ag24 144.2(3) . .
Ag14 Ag15 Ag24 56.95(5) . .
Ag13 Ag15 Ag24 94.10(7) . .
Ag28 Ag16 O11 85.8(6) . .
Ag28 Ag16 Ag27 167.5(6) . .
O11 Ag16 Ag27 106.5(4) . .
Ag28 Ag16 C8 103.3(8) . 1_545
O11 Ag16 C8 118.0(5) . 1_545
Ag27 Ag16 C8 69.2(6) . 1_545
Ag28 Ag16 O7 113.0(6) . .
O11 Ag16 O7 118.4(6) . .
Ag27 Ag16 O7 63.6(4) . .
C8 Ag16 O7 113.6(6) 1_545 .
Ag28 Ag16 C7 96.6(6) . 1_545
O11 Ag16 C7 90.7(5) . 1_545
Ag27 Ag16 C7 81.3(4) . 1_545
C8 Ag16 C7 28.0(4) 1_545 1_545
O7 Ag16 C7 138.9(5) . 1_545
Ag28 Ag16 Ag9 99.1(6) . .
O11 Ag16 Ag9 163.0(4) . .
Ag27 Ag16 Ag9 68.5(3) . .
C8 Ag16 Ag9 45.1(4) 1_545 .
O7 Ag16 Ag9 74.8(4) . .
C7 Ag16 Ag9 72.7(3) 1_545 .
Ag28 Ag16 Ag11 148.1(6) . .
O11 Ag16 Ag11 113.3(4) . .
Ag27 Ag16 Ag11 23.6(3) . .
C8 Ag16 Ag11 45.7(5) 1_545 .
O7 Ag16 Ag11 81.3(4) . .
C7 Ag16 Ag11 59.6(3) 1_545 .
Ag9 Ag16 Ag11 55.69(10) . .
Ag28 Ag16 Ag22 69.3(6) . .
O11 Ag16 Ag22 54.9(4) . .
Ag27 Ag16 Ag22 119.4(3) . .
C8 Ag16 Ag22 169.2(5) 1_545 .
O7 Ag16 Ag22 77.0(4) . .
C7 Ag16 Ag22 142.6(3) 1_545 .
Ag9 Ag16 Ag22 141.96(11) . .
Ag11 Ag16 Ag22 142.46(17) . .
Ag28 Ag16 Ag17 126.8(6) . .
O11 Ag16 Ag17 70.1(4) . .
Ag27 Ag16 Ag17 61.6(3) . .
C8 Ag16 Ag17 129.9(5) 1_545 .
O7 Ag16 Ag17 51.3(4) . .
C7 Ag16 Ag17 129.0(4) 1_545 .
Ag9 Ag16 Ag17 117.83(14) . .
Ag11 Ag16 Ag17 84.64(14) . .
Ag22 Ag16 Ag17 57.90(7) . .
C40 Ag17 O12 119.6(5) 2 .
C40 Ag17 O28 162.3(5) 2 .
O12 Ag17 O28 78.1(6) . .
C40 Ag17 O7 99.5(6) 2 .
O12 Ag17 O7 107.6(5) . .
O28 Ag17 O7 72.1(5) . .
C40 Ag17 C39 26.9(4) 2 2
O12 Ag17 C39 146.3(5) . 2
O28 Ag17 C39 135.4(5) . 2
O7 Ag17 C39 85.0(5) . 2
C40 Ag17 Ag27 144.9(5) 2 .
O12 Ag17 Ag27 62.7(4) . .
O28 Ag17 Ag27 39.6(4) . .
O7 Ag17 Ag27 52.3(4) . .
C39 Ag17 Ag27 137.3(4) 2 .
C40 Ag17 Ag22 45.2(4) 2 .
O12 Ag17 Ag22 91.1(3) . .
O28 Ag17 Ag22 140.8(4) . .
O7 Ag17 Ag22 75.8(4) . .
C39 Ag17 Ag22 61.1(3) 2 .
Ag27 Ag17 Ag22 102.12(18) . .
C40 Ag17 Ag21 41.7(4) 2 .
O12 Ag17 Ag21 81.4(4) . .
O28 Ag17 Ag21 153.7(4) . .
O7 Ag17 Ag21 130.6(4) . .
C39 Ag17 Ag21 67.3(3) 2 .
Ag27 Ag17 Ag21 138.12(16) . .
Ag22 Ag17 Ag21 55.29(5) . .
C40 Ag17 Ag16 103.9(5) 2 .
O12 Ag17 Ag16 65.2(4) . .
O28 Ag17 Ag16 81.9(4) . .
O7 Ag17 Ag16 46.7(4) . .
C39 Ag17 Ag16 109.5(4) 2 .
Ag27 Ag17 Ag16 42.57(19) . .
Ag22 Ag17 Ag16 59.60(9) . .
Ag21 Ag17 Ag16 104.26(9) . .
C48 Ag18 O9 128.5(6) 2_655 .
C48 Ag18 O13 125.5(6) 2_655 2_645
O9 Ag18 O13 80.1(5) . 2_645
C48 Ag18 O25 127.1(8) 2_655 .
O9 Ag18 O25 93.0(6) . .
O13 Ag18 O25 88.3(6) 2_645 .
C48 Ag18 Ag29 51.4(6) 2_655 .
O9 Ag18 Ag29 94.7(3) . .
O13 Ag18 Ag29 86.0(4) 2_645 .
O25 Ag18 Ag29 169.5(6) . .
C48 Ag18 Ag19 46.7(5) 2_655 .
O9 Ag18 Ag19 87.1(3) . .
O13 Ag18 Ag19 148.7(3) 2_645 .
O25 Ag18 Ag19 121.0(5) . .
Ag29 Ag18 Ag19 66.63(18) . .
C48 Ag18 Ag12 48.0(5) 2_655 .
O9 Ag18 Ag12 132.3(3) . .
O13 Ag18 Ag12 145.9(4) 2_645 .
O25 Ag18 Ag12 80.6(5) . .
Ag29 Ag18 Ag12 99.33(17) . .
Ag19 Ag18 Ag12 58.41(6) . .
C48 Ag18 Ag20 45.5(5) 2_655 .
O9 Ag18 Ag20 92.9(3) . .
O13 Ag18 Ag20 97.2(4) 2_645 .
O25 Ag18 Ag20 172.7(5) . .
Ag29 Ag18 Ag20 11.76(17) . .
Ag19 Ag18 Ag20 54.89(10) . .
Ag12 Ag18 Ag20 92.16(10) . .
C48 Ag19 N6 156.5(6) 2_655 .
C48 Ag19 O12 120.4(6) 2_655 .
N6 Ag19 O12 68.3(5) . .
C48 Ag19 Ag20 53.1(6) 2_655 .
N6 Ag19 Ag20 105.5(4) . .
O12 Ag19 Ag20 140.8(4) . .
C48 Ag19 Ag18 48.9(5) 2_655 .
N6 Ag19 Ag18 118.7(4) . .
O12 Ag19 Ag18 80.6(3) . .
Ag20 Ag19 Ag18 68.62(12) . .
C48 Ag19 Ag12 51.4(5) 2_655 .
N6 Ag19 Ag12 148.3(4) . .
O12 Ag19 Ag12 82.0(3) . .
Ag20 Ag19 Ag12 104.50(11) . .
Ag18 Ag19 Ag12 64.35(6) . .
C48 Ag19 Ag29 44.2(5) 2_655 .
N6 Ag19 Ag29 112.5(4) . .
O12 Ag19 Ag29 127.7(4) . .
Ag20 Ag19 Ag29 16.49(15) . .
Ag18 Ag19 Ag29 52.15(18) . .
Ag12 Ag19 Ag29 94.08(14) . .
Ag29 Ag20 O20 97.1(7) . 2_645
Ag29 Ag20 C48 66.3(7) . 2_655
O20 Ag20 C48 163.0(7) 2_645 2_655
Ag29 Ag20 Ag19 94.4(5) . .
O20 Ag20 Ag19 143.3(4) 2_645 .
C48 Ag20 Ag19 47.2(4) 2_655 .
Ag29 Ag20 Ag18 38.0(5) . .
O20 Ag20 Ag18 125.4(4) 2_645 .
C48 Ag20 Ag18 42.7(5) 2_655 .
Ag19 Ag20 Ag18 56.49(9) . .
C40 Ag21 N5 164.3(6) 2 .
C40 Ag21 O9 120.8(6) 2 .
N5 Ag21 O9 71.7(4) . .
C40 Ag21 Ag22 49.5(5) 2 .
N5 Ag21 Ag22 115.2(3) . .
O9 Ag21 Ag22 137.1(3) . .
C40 Ag21 Ag23 54.5(5) 2 .
N5 Ag21 Ag23 117.8(3) . .
O9 Ag21 Ag23 158.6(3) . .
Ag22 Ag21 Ag23 59.00(7) . .
C40 Ag21 Ag17 48.7(5) 2 .
N5 Ag21 Ag17 131.6(4) . .
O9 Ag21 Ag17 81.9(3) . .
Ag22 Ag21 Ag17 61.87(6) . .
Ag23 Ag21 Ag17 101.61(7) . .
C40 Ag22 O1WA 173.8(9) 2 .
C40 Ag22 O1W 163.8(11) 2 .
O1WA Ag22 O1W 11.2(15) . .
C40 Ag22 O8 103.1(5) 2 .
O1WA Ag22 O8 78.4(9) . .
O1W Ag22 O8 88.1(8) . .
C40 Ag22 Ag21 45.9(4) 2 .
O1WA Ag22 Ag21 134.7(8) . .
O1W Ag22 Ag21 126.6(7) . .
O8 Ag22 Ag21 143.9(3) . .
C40 Ag22 Ag23 55.7(5) 2 .
O1WA Ag22 Ag23 118.3(9) . .
O1W Ag22 Ag23 108.4(9) . .
O8 Ag22 Ag23 120.8(3) . .
Ag21 Ag22 Ag23 62.36(7) . .
C40 Ag22 Ag28 125.2(5) 2 .
O1WA Ag22 Ag28 60.4(9) . .
O1W Ag22 Ag28 71.0(9) . .
O8 Ag22 Ag28 50.9(3) . .
Ag21 Ag22 Ag28 125.20(13) . .
Ag23 Ag22 Ag28 171.38(13) . .
C40 Ag22 Ag17 49.1(5) 2 .
O1WA Ag22 Ag17 137.0(8) . .
O1W Ag22 Ag17 145.7(8) . .
O8 Ag22 Ag17 83.0(3) . .
Ag21 Ag22 Ag17 62.83(6) . .
Ag23 Ag22 Ag17 104.54(7) . .
Ag28 Ag22 Ag17 77.76(12) . .
C40 Ag22 Ag16 110.6(5) 2 .
O1WA Ag22 Ag16 75.2(9) . .
O1W Ag22 Ag16 85.5(9) . .
O8 Ag22 Ag16 54.4(3) . .
Ag21 Ag22 Ag16 112.58(10) . .
Ag23 Ag22 Ag16 165.62(11) . .
Ag28 Ag22 Ag16 15.36(10) . .
Ag17 Ag22 Ag16 62.50(10) . .
O27 Ag23 O46 131.9(8) 2_545 .
O27 Ag23 O45 102.3(8) 2_545 .
O46 Ag23 O45 93.3(6) . .
O27 Ag23 C40 108.6(8) 2_545 2
O46 Ag23 C40 100.8(7) . 2
O45 Ag23 C40 121.3(6) . 2
O27 Ag23 Ag22 71.0(7) 2_545 .
O46 Ag23 Ag22 148.5(5) . .
O45 Ag23 Ag22 102.9(4) . .
C40 Ag23 Ag22 47.7(5) 2 .
O27 Ag23 Ag21 77.7(7) 2_545 .
O46 Ag23 Ag21 100.9(5) . .
O45 Ag23 Ag21 160.8(4) . .
C40 Ag23 Ag21 43.5(4) 2 .
Ag22 Ag23 Ag21 58.64(6) . .
C16 Ag24 O43 115.3(6) 1_445 .
C16 Ag24 O1WA 124.6(9) 1_445 .
O43 Ag24 O1WA 76.8(10) . .
C16 Ag24 O1W 134.8(9) 1_445 .
O43 Ag24 O1W 74.4(10) . .
O1WA Ag24 O1W 10.3(14) . .
C16 Ag24 O15 118.6(9) 1_445 1_445
O43 Ag24 O15 124.8(8) . 1_445
O1WA Ag24 O15 82.5(14) . 1_445
O1W Ag24 O15 76.4(14) . 1_445
C16 Ag24 O14 144.3(5) 1_445 1_445
O43 Ag24 O14 81.6(6) . 1_445
O1WA Ag24 O14 88.9(10) . 1_445
O1W Ag24 O14 78.6(10) . 1_445
O15 Ag24 O14 47.2(6) 1_445 1_445
C16 Ag24 C15 26.9(3) 1_445 1_445
O43 Ag24 C15 132.4(5) . 1_445
O1WA Ag24 C15 139.6(10) . 1_445
O1W Ag24 C15 147.2(10) . 1_445
O15 Ag24 C15 95.2(10) 1_445 1_445
O14 Ag24 C15 118.8(5) 1_445 1_445
C16 Ag24 Ag14 45.8(3) 1_445 .
O43 Ag24 Ag14 72.1(4) . .
O1WA Ag24 Ag14 101.1(9) . .
O1W Ag24 Ag14 109.4(9) . .
O15 Ag24 Ag14 162.9(6) 1_445 .
O14 Ag24 Ag14 148.6(4) 1_445 .
C15 Ag24 Ag14 71.1(3) 1_445 .
C16 Ag24 Ag15 44.0(4) 1_445 .
O43 Ag24 Ag15 117.3(4) . .
O1WA Ag24 Ag15 81.4(9) . .
O1W Ag24 Ag15 91.3(9) . .
O15 Ag24 Ag15 109.0(6) 1_445 .
O14 Ag24 Ag15 155.6(4) 1_445 .
C15 Ag24 Ag15 61.1(3) 1_445 .
Ag14 Ag24 Ag15 55.73(5) . .
Ag3 Ag25 O13 108.4(17) . .
Ag3 Ag25 C32 84.9(15) . 1_655
O13 Ag25 C32 163.6(10) . 1_655
Ag3 Ag25 O1 64.7(16) . .
O13 Ag25 O1 79.9(6) . .
C32 Ag25 O1 115.3(7) 1_655 .
Ag3 Ag25 Ag2 107.9(17) . .
O13 Ag25 Ag2 131.8(7) . .
C32 Ag25 Ag2 47.6(4) 1_655 .
O1 Ag25 Ag2 88.0(5) . .
Ag3 Ag25 Ag4 52.0(14) . .
O13 Ag25 Ag4 150.5(8) . .
C32 Ag25 Ag4 45.9(4) 1_655 .
O1 Ag25 Ag4 71.7(5) . .
Ag2 Ag25 Ag4 56.2(2) . .
Ag3 Ag25 Ag29 34.3(14) . 2_655
O13 Ag25 Ag29 74.8(6) . 2_655
C32 Ag25 Ag29 119.2(7) 1_655 2_655
O1 Ag25 Ag29 50.6(4) . 2_655
Ag2 Ag25 Ag29 129.3(5) . 2_655
Ag4 Ag25 Ag29 81.0(4) . 2_655
Ag11 Ag26 O36 158.0(6) . 3_655
Ag11 Ag26 C8 68.6(6) . 1_545
O36 Ag26 C8 95.8(7) 3_655 1_545
Ag11 Ag26 O33 98.6(5) . .
O36 Ag26 O33 78.7(6) 3_655 .
C8 Ag26 O33 128.7(6) 1_545 .
Ag11 Ag26 Ag27 9.2(2) . .
O36 Ag26 Ag27 150.8(5) 3_655 .
C8 Ag26 Ag27 59.4(6) 1_545 .
O33 Ag26 Ag27 104.0(5) . .
Ag11 Ag26 Ag9 66.5(2) . .
O36 Ag26 Ag9 112.8(5) 3_655 .
C8 Ag26 Ag9 42.4(4) 1_545 .
O33 Ag26 Ag9 164.2(5) . .
Ag27 Ag26 Ag9 60.5(2) . .
Ag11 Ag27 O28 112.1(8) . .
Ag11 Ag27 Ag16 116.0(5) . .
O28 Ag27 Ag16 131.7(8) . .
Ag11 Ag27 O30A 81.4(14) . .
O28 Ag27 O30A 55.3(11) . .
Ag16 Ag27 O30A 136.2(19) . .
Ag11 Ag27 O7 140.7(7) . .
O28 Ag27 O7 84.9(8) . .
Ag16 Ag27 O7 60.6(5) . .
O30A Ag27 O7 80.4(19) . .
Ag11 Ag27 C8 60.7(5) . 1_545
O28 Ag27 C8 172.7(9) . 1_545
Ag16 Ag27 C8 55.4(5) . 1_545
O30A Ag27 C8 121.8(10) . 1_545
O7 Ag27 C8 101.4(7) . 1_545
Ag11 Ag27 Ag26 9.4(2) . .
O28 Ag27 Ag26 121.4(7) . .
Ag16 Ag27 Ag26 106.7(3) . .
O30A Ag27 Ag26 88.2(12) . .
O7 Ag27 Ag26 137.1(6) . .
C8 Ag27 Ag26 51.4(5) 1_545 .
Ag11 Ag27 Ag17 162.4(6) . .
O28 Ag27 Ag17 56.4(6) . .
Ag16 Ag27 Ag17 75.9(3) . .
O30A Ag27 Ag17 99.0(10) . .
O7 Ag27 Ag17 55.7(5) . .
C8 Ag27 Ag17 130.3(5) 1_545 .
Ag26 Ag27 Ag17 166.7(4) . .
Ag11 Ag27 Ag9 70.8(4) . .
O28 Ag27 Ag9 137.4(7) . .
Ag16 Ag27 Ag9 66.5(2) . .
O30A Ag27 Ag9 84.8(13) . .
O7 Ag27 Ag9 73.1(5) . .
C8 Ag27 Ag9 43.4(4) 1_545 .
Ag26 Ag27 Ag9 64.7(2) . .
Ag17 Ag27 Ag9 126.8(4) . .
Ag11 Ag27 Ag28 114.2(5) . .
O28 Ag27 Ag28 133.7(7) . .
Ag16 Ag27 Ag28 3.37(17) . .
O30A Ag27 Ag28 133.9(19) . .
O7 Ag27 Ag28 59.9(5) . .
C8 Ag27 Ag28 53.5(5) 1_545 .
Ag26 Ag27 Ag28 104.9(3) . .
Ag17 Ag27 Ag28 78.3(3) . .
Ag9 Ag27 Ag28 63.1(2) . .
Ag16 Ag28 O11 73.4(6) . .
Ag16 Ag28 O37 153.9(8) . .
O11 Ag28 O37 111.9(6) . .
Ag16 Ag28 O8 98.8(6) . .
O11 Ag28 O8 112.0(5) . .
O37 Ag28 O8 102.3(6) . .
Ag16 Ag28 C8 58.3(7) . 1_545
O11 Ag28 C8 103.3(5) . 1_545
O37 Ag28 C8 96.0(7) . 1_545
O8 Ag28 C8 129.9(5) . 1_545
Ag16 Ag28 Ag22 95.3(6) . .
O11 Ag28 Ag22 57.7(4) . .
O37 Ag28 Ag22 109.2(5) . .
O8 Ag28 Ag22 56.1(3) . .
C8 Ag28 Ag22 152.5(5) 1_545 .
Ag16 Ag28 Ag27 9.1(5) . .
O11 Ag28 Ag27 82.4(4) . .
O37 Ag28 Ag27 148.8(6) . .
O8 Ag28 Ag27 97.1(4) . .
C8 Ag28 Ag27 53.0(5) 1_545 .
Ag22 Ag28 Ag27 101.9(3) . .
Ag16 Ag28 Ag9 65.8(5) . .
O11 Ag28 Ag9 136.2(4) . .
O37 Ag28 Ag9 98.8(5) . .
O8 Ag28 Ag9 90.0(3) . .
C8 Ag28 Ag9 40.9(3) 1_545 .
Ag22 Ag28 Ag9 139.24(17) . .
Ag27 Ag28 Ag9 56.7(2) . .
Ag20 Ag29 C48 91.8(8) . 2_655
Ag20 Ag29 O20 62.5(6) . 2_645
C48 Ag29 O20 154.0(8) 2_655 2_645
Ag20 Ag29 O1 131.7(7) . 2_645
C48 Ag29 O1 110.5(6) 2_655 2_645
O20 Ag29 O1 86.6(5) 2_645 2_645
Ag20 Ag29 O10 99.3(7) . .
C48 Ag29 O10 119.7(6) 2_655 .
O20 Ag29 O10 71.6(5) 2_645 .
O1 Ag29 O10 104.9(5) 2_645 .
Ag20 Ag29 C47 98.6(8) . 2_655
C48 Ag29 C47 27.7(5) 2_655 2_655
O20 Ag29 C47 145.2(6) 2_645 2_655
O1 Ag29 C47 86.4(5) 2_645 2_655
O10 Ag29 C47 142.9(6) . 2_655
Ag20 Ag29 Ag18 130.2(6) . .
C48 Ag29 Ag18 54.1(5) 2_655 .
O20 Ag29 Ag18 146.2(4) 2_645 .
O1 Ag29 Ag18 96.4(4) 2_645 .
O10 Ag29 Ag18 75.1(4) . .
C47 Ag29 Ag18 68.5(5) 2_655 .
Ag20 Ag29 Ag3 129.4(6) . 2_645
C48 Ag29 Ag3 137.6(7) 2_655 2_645
O20 Ag29 Ag3 68.4(4) 2_645 2_645
O1 Ag29 Ag3 52.7(4) 2_645 2_645
O10 Ag29 Ag3 52.4(3) . 2_645
C47 Ag29 Ag3 129.9(6) 2_655 2_645
Ag18 Ag29 Ag3 86.7(3) . 2_645
Ag20 Ag29 Ag19 69.1(5) . .
C48 Ag29 Ag19 44.3(5) 2_655 .
O20 Ag29 Ag19 120.9(4) 2_645 .
O1 Ag29 Ag19 152.5(4) 2_645 .
O10 Ag29 Ag19 85.6(3) . .
C47 Ag29 Ag19 71.0(4) 2_655 .
Ag18 Ag29 Ag19 61.22(13) . .
Ag3 Ag29 Ag19 133.6(3) 2_645 .
Ag20 Ag29 Ag25 136.6(7) . 2_645
C48 Ag29 Ag25 130.2(7) 2_655 2_645
O20 Ag29 Ag25 75.7(4) 2_645 2_645
O1 Ag29 Ag25 50.7(4) 2_645 2_645
O10 Ag29 Ag25 54.4(4) . 2_645
C47 Ag29 Ag25 123.3(6) 2_655 2_645
Ag18 Ag29 Ag25 80.3(3) . 2_645
Ag3 Ag29 Ag25 7.4(3) 2_645 2_645
Ag19 Ag29 Ag25 131.1(4) . 2_645
O1 C1 O2 128.9(15) . .
O1 C1 C2 115.9(14) . .
O2 C1 C2 115.2(12) . .
N1 C2 C3 121.3(13) . .
N1 C2 C1 117.2(12) . .
C3 C2 C1 121.4(13) . .
C4 C3 C2 120.4(14) . .
C3 C4 C5 117.4(15) . .
C4 C5 C6 119.9(13) . .
C4 C5 C7 123.5(14) . .
C6 C5 C7 116.6(13) . .
N1 C6 C5 122.8(14) . .
C8 C7 C5 178.6(18) . .
C8 C7 Ag16 62.6(13) . 1_565
C5 C7 Ag16 118.3(10) . 1_565
C8 C7 Ag10 65.9(13) . 1_565
C5 C7 Ag10 114.6(10) . 1_565
Ag16 C7 Ag10 102.7(5) 1_565 1_565
C7 C8 Ag9 167.1(15) . 1_565
C7 C8 Ag11 109.5(13) . 1_565
Ag9 C8 Ag11 81.9(6) 1_565 1_565
C7 C8 Ag16 89.5(13) . 1_565
Ag9 C8 Ag16 84.7(7) 1_565 1_565
Ag11 C8 Ag16 88.3(8) 1_565 1_565
C7 C8 Ag26 104.1(13) . 1_565
Ag9 C8 Ag26 88.6(6) 1_565 1_565
Ag11 C8 Ag26 36.2(3) 1_565 1_565
Ag16 C8 Ag26 124.4(10) 1_565 1_565
C7 C8 Ag10 86.2(14) . 1_565
Ag9 C8 Ag10 86.8(7) 1_565 1_565
Ag11 C8 Ag10 148.3(9) 1_565 1_565
Ag16 C8 Ag10 120.1(8) 1_565 1_565
Ag26 C8 Ag10 114.5(9) 1_565 1_565
C7 C8 Ag27 107.3(15) . 1_565
Ag9 C8 Ag27 78.7(6) 1_565 1_565
Ag11 C8 Ag27 33.0(4) 1_565 1_565
Ag16 C8 Ag27 55.4(6) 1_565 1_565
Ag26 C8 Ag27 69.2(6) 1_565 1_565
Ag10 C8 Ag27 165.0(7) 1_565 1_565
C7 C8 Ag28 86.0(13) . 1_565
Ag9 C8 Ag28 84.9(6) 1_565 1_565
Ag11 C8 Ag28 106.4(9) 1_565 1_565
Ag16 C8 Ag28 18.4(2) 1_565 1_565
Ag26 C8 Ag28 142.7(10) 1_565 1_565
Ag10 C8 Ag28 101.8(7) 1_565 1_565
Ag27 C8 Ag28 73.5(7) 1_565 1_565
O4 C9 O3 123.9(15) . .
O4 C9 C10 117.7(14) . .
O3 C9 C10 118.2(14) . .
N2 C10 C11 122.4(13) . .
N2 C10 C9 119.8(12) . .
C11 C10 C9 117.8(14) . .
C10 C11 C12 118.1(15) . .
C13 C12 C11 117.9(14) . .
C14 C13 C12 120.7(13) . .
C14 C13 C15 120.3(13) . .
C12 C13 C15 118.9(13) . .
N2 C14 C13 121.7(13) . .
C16 C15 C13 177.1(16) . .
C16 C15 Ag24 58.8(10) . 1_665
C13 C15 Ag24 122.4(10) . 1_665
C15 C16 Ag14 157.0(14) . 1_665
C15 C16 Ag15 120.0(13) . 1_665
Ag14 C16 Ag15 83.0(4) 1_665 1_665
C15 C16 Ag24 94.3(11) . 1_665
Ag14 C16 Ag24 84.0(5) 1_665 1_665
Ag15 C16 Ag24 91.5(5) 1_665 1_665
C15 C16 Ag13 100.2(11) . 1_665
Ag14 C16 Ag13 82.9(5) 1_665 1_665
Ag15 C16 Ag13 80.6(5) 1_665 1_665
Ag24 C16 Ag13 165.5(6) 1_665 1_665
O6 C17 O5 130.5(15) . .
O6 C17 C18 114.9(14) . .
O5 C17 C18 114.5(13) . .
N4 C18 C19 121.8(12) . .
N4 C18 C17 117.5(12) . .
C19 C18 C17 120.6(12) . .
C20 C19 C18 120.4(13) . .
C19 C20 C21 118.0(14) . .
C22 C21 C20 117.7(14) . .
C22 C21 C23 121.1(14) . .
C20 C21 C23 121.2(14) . .
N4 C22 C21 125.1(14) . .
C24 C23 C21 178(2) . .
C24 C23 Ag5 65.6(11) . .
C21 C23 Ag5 115.7(10) . .
C23 C24 Ag6 158.5(16) . .
C23 C24 Ag7 117.1(15) . .
Ag6 C24 Ag7 82.9(5) . .
C23 C24 Ag5 87.1(12) . .
Ag6 C24 Ag5 86.1(6) . .
Ag7 C24 Ag5 86.5(6) . .
C23 C24 Ag8 103.5(13) . .
Ag6 C24 Ag8 88.4(6) . .
Ag7 C24 Ag8 76.6(5) . .
Ag5 C24 Ag8 162.7(8) . .
O8 C25 O7 123.7(16) . .
O8 C25 C26 121.3(15) . .
O7 C25 C26 114.9(16) . .
N3 C26 C27 120.2(13) . .
N3 C26 C25 117.1(13) . .
C27 C26 C25 122.7(14) . .
C28 C27 C26 119.6(15) . .
C27 C28 C29 117.9(14) . .
C30 C29 C28 120.3(15) . .
C30 C29 C31 119.9(16) . .
C28 C29 C31 119.7(15) . .
N3 C30 C29 122.4(15) . .
C32 C31 C29 175.4(18) . .
C31 C32 Ag2 152.1(14) . 1_455
C31 C32 Ag4 127.2(13) . 1_455
Ag2 C32 Ag4 79.9(4) 1_455 1_455
C31 C32 Ag1 104.3(12) . 1_455
Ag2 C32 Ag1 81.7(5) 1_455 1_455
Ag4 C32 Ag1 85.9(5) 1_455 1_455
C31 C32 Ag25 95.1(12) . 1_455
Ag2 C32 Ag25 79.2(6) 1_455 1_455
Ag4 C32 Ag25 85.5(7) 1_455 1_455
Ag1 C32 Ag25 160.2(7) 1_455 1_455
C31 C32 Ag3 94.3(12) . 1_455
Ag2 C32 Ag3 87.1(5) 1_455 1_455
Ag4 C32 Ag3 73.8(5) 1_455 1_455
Ag1 C32 Ag3 158.3(7) 1_455 1_455
Ag25 C32 Ag3 15.4(4) 1_455 1_455
O9 C33 O10 126.1(16) . .
O9 C33 C34 118.5(14) . .
O10 C33 C34 115.2(15) . .
C35 C34 N5 118.3(14) . .
C35 C34 C33 124.3(14) . .
N5 C34 C33 117.5(14) . .
C34 C35 C36 122.6(14) . .
C35 C36 C37 117.2(14) . .
C38 C37 C36 119.5(13) . .
C38 C37 C39 118.7(13) . .
C36 C37 C39 121.8(14) . .
N5 C38 C37 122.3(13) . .
C40 C39 C37 178.2(19) . .
C40 C39 Ag17 62.4(11) . 2_545
C37 C39 Ag17 118.6(11) . 2_545
C39 C40 Ag21 158.3(17) . 2_545
C39 C40 Ag22 117.0(15) . 2_545
Ag21 C40 Ag22 84.7(5) 2_545 2_545
C39 C40 Ag17 90.7(13) . 2_545
Ag21 C40 Ag17 89.6(6) 2_545 2_545
Ag22 C40 Ag17 85.7(7) 2_545 2_545
C39 C40 Ag23 103.4(13) . 2_545
Ag21 C40 Ag23 82.0(6) 2_545 2_545
Ag22 C40 Ag23 76.6(5) 2_545 2_545
Ag17 C40 Ag23 161.0(8) 2_545 2_545
O12 C41 O11 128.7(17) . .
O12 C41 C42 117.3(14) . .
O11 C41 C42 113.9(16) . .
N6 C42 C43 123.5(16) . .
N6 C42 C41 116.6(16) . .
C43 C42 C41 119.8(14) . .
C44 C43 C42 117.5(17) . .
C43 C44 C45 122.1(18) . .
C44 C45 C46 117.3(16) . .
C44 C45 C47 125.7(19) . .
C46 C45 C47 116.7(18) . .
N6 C46 C45 122.0(17) . .
C48 C47 C45 174(2) . .
C48 C47 Ag29 55.1(12) . 2_645
C45 C47 Ag29 121.2(13) . 2_645
C48 C47 Ag12 59.6(13) . 2_645
C45 C47 Ag12 125.1(13) . 2_645
Ag29 C47 Ag12 113.1(6) 2_645 2_645
C47 C48 Ag29 97.3(14) . 2_645
C47 C48 Ag19 160.2(17) . 2_645
Ag29 C48 Ag19 91.5(8) 2_645 2_645
C47 C48 Ag18 115.0(16) . 2_645
Ag29 C48 Ag18 74.5(6) 2_645 2_645
Ag19 C48 Ag18 84.4(6) 2_645 2_645
C47 C48 Ag20 102.4(15) . 2_645
Ag29 C48 Ag20 21.9(3) 2_645 2_645
Ag19 C48 Ag20 79.7(7) 2_645 2_645
Ag18 C48 Ag20 91.8(7) 2_645 2_645
C47 C48 Ag12 93.9(15) . 2_645
Ag29 C48 Ag12 161.3(9) 2_645 2_645
Ag19 C48 Ag12 82.8(6) 2_645 2_645
Ag18 C48 Ag12 87.1(7) 2_645 2_645
Ag20 C48 Ag12 162.5(9) 2_645 2_645
C6 N1 C2 118.2(12) . .
C6 N1 Ag6 122.5(10) . .
C2 N1 Ag6 119.3(9) . .
C10 N2 C14 119.1(12) . .
C10 N2 Ag2 122.3(9) . .
C14 N2 Ag2 118.4(9) . .
C30 N3 C26 119.3(12) . .
C30 N3 Ag14 121.3(10) . .
C26 N3 Ag14 119.0(9) . .
C22 N4 C18 116.9(12) . .
C22 N4 Ag9 124.0(10) . .
C18 N4 Ag9 119.1(9) . .
C38 N5 C34 120.1(13) . .
C38 N5 Ag21 123.3(10) . .
C34 N5 Ag21 116.6(10) . .
C42 N6 C46 117.5(17) . .
C42 N6 Ag19 122.8(12) . .
C46 N6 Ag19 119.3(12) . .
O14 N7 O15A 106(3) . .
O14 N7 O13 118(2) . .
O15A N7 O13 129(3) . .
O14 N7 O15 118(3) . .
O15A N7 O15 41(3) . .
O13 N7 O15 122(3) . .
O18 N8 O17 124.3(19) . .
O18 N8 O16 119.5(18) . .
O17 N8 O16 115.4(18) . .
O21 N9 O19 118(2) . .
O21 N9 O20 122(2) . .
O19 N9 O20 120(2) . .
O24 N10 O23 121(2) . .
O24 N10 O22 120.6(19) . .
O23 N10 O22 118.6(18) . .
O26 N11 O27 117(3) . .
O26 N11 O25 128(3) . .
O27 N11 O25 114(2) . .
O29 N12 O28 112(4) . .
O29 N12 O30 106(5) . .
O28 N12 O30 142(4) . .
O29 N12 O29A 22(5) . .
O28 N12 O29A 127(3) . .
O30 N12 O29A 90(4) . .
O29 N12 O30A 136(6) . .
O28 N12 O30A 108(4) . .
O30 N12 O30A 36(4) . .
O29A N12 O30A 125(3) . .
O32 N13 O31 120.9(17) . .
O32 N13 O33 119.2(18) . .
O31 N13 O33 119.8(16) . .
O36 N14 O35 123.2(19) . .
O36 N14 O34 114.7(19) . .
O35 N14 O34 122.0(19) . .
O38 N15 O39 122(4) . .
O38 N15 O37 122(4) . .
O39 N15 O37 116(4) . .
O41 N16 O42 121(2) . .
O41 N16 O40 119(2) . .
O42 N16 O40 120.8(19) . .
O44 N17 O45 124(2) . .
O44 N17 O43 119(2) . .
O45 N17 O43 117(2) . .
O47 N18 O46 114(3) . .
O47 N18 O48 114(3) . .
O46 N18 O48 132(3) . .
C1 O1 Ag3 121.6(11) . .
C1 O1 Ag29 122.5(12) . 2_655
Ag3 O1 Ag29 67.8(4) . 2_655
C1 O1 Ag25 124.0(12) . .
Ag3 O1 Ag25 13.9(4) . .
Ag29 O1 Ag25 78.7(5) 2_655 .
C1 O2 Ag4 117.4(10) . .
C1 O2 Ag6 116.2(9) . .
Ag4 O2 Ag6 124.7(5) . .
C9 O3 Ag5 106.0(10) . .
C9 O4 Ag5 124.8(11) . 3_665
C17 O5 Ag15 116.6(10) . .
C17 O5 Ag9 114.6(10) . .
Ag15 O5 Ag9 128.8(5) . .
C17 O6 Ag13 120.9(11) . .
C17 O6 Ag13 126.7(11) . 3
Ag13 O6 Ag13 81.0(3) . 3
C25 O7 Ag16 96.9(13) . .
C25 O7 Ag27 149.8(16) . .
Ag16 O7 Ag27 55.8(4) . .
C25 O7 Ag17 120.8(12) . .
Ag16 O7 Ag17 82.0(4) . .
Ag27 O7 Ag17 71.9(4) . .
C25 O8 Ag28 101.7(11) . .
C25 O8 Ag14 111.2(10) . .
Ag28 O8 Ag14 129.8(6) . .
C25 O8 Ag22 114.5(11) . .
Ag28 O8 Ag22 73.0(4) . .
Ag14 O8 Ag22 121.4(5) . .
C33 O9 Ag18 113.0(11) . .
C33 O9 Ag21 115.4(10) . .
Ag18 O9 Ag21 129.0(5) . .
C33 O10 Ag3 130.2(12) . 2_645
C33 O10 Ag29 120.8(11) . .
Ag3 O10 Ag29 67.8(4) 2_645 .
C41 O11 Ag16 108.1(12) . .
C41 O11 Ag28 128.5(12) . .
Ag16 O11 Ag28 20.84(18) . .
C41 O12 Ag17 111.8(10) . .
C41 O12 Ag19 114.3(10) . .
Ag17 O12 Ag19 127.6(6) . .
N7 O13 Ag25 108.7(13) . .
N7 O13 Ag18 120.6(14) . 2_655
Ag25 O13 Ag18 112.2(7) . 2_655
N7 O13 Ag3 115.6(12) . .
Ag25 O13 Ag3 13.8(4) . .
Ag18 O13 Ag3 98.8(5) 2_655 .
N7 O14 Ag24 97.7(15) . 1_665
N7 O15 Ag24 97(2) . 1_665
N8 O16 Ag1 110.6(12) . .
N8 O16 Ag7 143.8(13) . 3_665
Ag1 O16 Ag7 99.5(6) . 3_665
N8 O18 Ag8 112.1(13) . 3_665
N9 O19 Ag12 104.7(16) . .
N9 O20 Ag20 107.2(13) . 2_655
N9 O20 Ag29 120.2(13) . 2_655
Ag20 O20 Ag29 20.4(2) 2_655 2_655
N9 O20 Ag4 118.6(13) . .
Ag20 O20 Ag4 130.5(7) 2_655 .
Ag29 O20 Ag4 111.5(6) 2_655 .
N10 O22 Ag7 107.6(11) . 3_665
N10 O22 Ag5 112.4(11) . .
Ag7 O22 Ag5 85.9(4) 3_665 .
N10 O24 Ag10 109.8(15) . 3_655
N11 O25 Ag18 108.4(16) . .
N11 O27 Ag23 115.0(19) . 2
N12 O28 Ag27 102.9(16) . .
N12 O28 Ag17 113.2(15) . .
Ag27 O28 Ag17 84.0(7) . .
N12 O28 Ag12 122.3(13) . .
Ag27 O28 Ag12 116.7(9) . .
Ag17 O28 Ag12 111.2(7) . .
N12 O30A Ag27 82(3) . .
N12 O30A Ag11 109(4) . .
Ag27 O30A Ag11 33.4(9) . .
N13 O31 Ag11 114.7(12) . .
N13 O31 Ag12 108.6(11) . .
Ag11 O31 Ag12 111.9(6) . .
N13 O33 Ag26 104.8(12) . .
N14 O34 Ag10 110.6(15) . .
N14 O36 Ag26 98.3(14) . 3_655
N15 O37 Ag15 109(2) . .
N15 O37 Ag28 140(2) . .
Ag15 O37 Ag28 95.2(7) . .
N15 O39 Ag8 105(2) . 1_545
N16 O40 Ag13 109.4(11) . 3
N16 O40 Ag15 120.1(12) . .
Ag13 O40 Ag15 123.0(6) 3 .
N16 O41 Ag1 107.0(18) . 3_655
N17 O43 Ag24 111.3(14) . .
N17 O45 Ag23 106.8(14) . .
N18 O46 Ag23 100.7(15) . .
Ag22 O1W Ag24 108.0(14) . .
Ag22 O1WA Ag24 110.1(15) . .

loop_
_geom_bond_atom_site_label_1
_geom_bond_atom_site_label_2
_geom_bond_distance
_geom_bond_site_symmetry_2
Ag1 C32 2.281(17) 1_655
Ag1 O41 2.41(3) 3_655
Ag1 O16 2.484(17) .
Ag1 Ag2 2.907(2) .
Ag1 Ag4 3.081(3) .
Ag2 C32 2.161(14) 1_655
Ag2 N2 2.223(11) .
Ag2 Ag4 2.827(2) .
Ag2 Ag25 2.874(13) .
Ag2 Ag3 3.125(5) .
Ag3 Ag25 0.630(16) .
Ag3 O10 2.362(13) 2_655
Ag3 C32 2.369(18) 1_655
Ag3 O1 2.372(14) .
Ag3 O13 2.502(15) .
Ag3 Ag29 2.761(10) 2_655
Ag3 Ag4 2.768(5) .
Ag4 C32 2.240(15) 1_655
Ag4 O2W 2.297(15) .
Ag4 O2 2.322(12) .
Ag4 O20 2.517(15) .
Ag4 Ag25 3.111(13) .
Ag5 O3 2.397(13) .
Ag5 C24 2.399(19) .
Ag5 O4 2.463(13) 3_665
Ag5 O22 2.570(13) .
Ag5 C23 2.631(16) .
Ag5 Ag6 3.087(2) .
Ag5 Ag7 3.175(3) .
Ag5 Ag7 3.312(3) 3_665
Ag6 C24 2.112(16) .
Ag6 N1 2.237(12) .
Ag6 O2 2.454(12) .
Ag6 Ag7 2.874(2) .
Ag6 Ag8 3.183(3) .
Ag7 C24 2.230(17) .
Ag7 O22 2.279(15) 3_665
Ag7 O16 2.553(15) 3_665
Ag7 Ag8 2.899(3) .
Ag7 Ag5 3.312(3) 3_665
Ag8 O3W 2.38(2) .
Ag8 O39 2.43(3) 1_565
Ag8 C24 2.442(18) .
Ag8 O18 2.499(16) 3_665
Ag9 C8 2.107(15) 1_545
Ag9 N4 2.225(12) .
Ag9 O5 2.464(12) .
Ag9 Ag11 2.872(3) .
Ag9 Ag16 2.963(3) .
Ag9 Ag27 3.007(9) .
Ag9 Ag10 3.073(3) .
Ag9 Ag26 3.124(5) .
Ag9 Ag28 3.207(7) .
Ag10 O34 2.31(2) .
Ag10 C8 2.36(2) 1_545
Ag10 O24 2.496(18) 3_655
Ag10 C7 2.578(16) 1_545
Ag11 Ag27 1.416(11) .
Ag11 Ag26 1.441(8) .
Ag11 C8 2.27(2) 1_545
Ag11 O31 2.353(15) .
Ag11 O30A 2.54(6) .
Ag11 Ag16 3.172(6) .
Ag12 C48 2.34(2) 2_655
Ag12 O19 2.47(2) .
Ag12 O31 2.481(14) .
Ag12 O28 2.516(18) .
Ag12 C47 2.705(19) 2_655
Ag12 Ag19 2.969(3) .
Ag12 Ag18 3.142(3) .
Ag13 C16 2.310(16) 1_445
Ag13 O40 2.346(13) 3
Ag13 O6 2.566(12) .
Ag13 O6 2.580(12) 3
Ag13 Ag14 2.948(2) .
Ag13 Ag15 2.962(2) .
Ag13 Ag13 3.342(4) 3
Ag14 C16 2.138(13) 1_445
Ag14 N3 2.231(10) .
Ag14 O8 2.563(13) .
Ag14 Ag15 2.922(2) .
Ag14 Ag24 2.964(2) .
Ag15 C16 2.269(14) 1_445
Ag15 O5 2.310(12) .
Ag15 O37 2.395(19) .
Ag15 O40 2.458(13) .
Ag15 Ag24 3.263(3) .
Ag16 Ag28 0.847(5) .
Ag16 O11 2.283(14) .
Ag16 Ag27 2.285(10) .
Ag16 C8 2.29(2) 1_545
Ag16 O7 2.405(18) .
Ag16 C7 2.575(16) 1_545
Ag16 Ag22 3.185(4) .
Ag16 Ag17 3.276(4) .
Ag17 C40 2.370(19) 2
Ag17 O12 2.401(13) .
Ag17 O28 2.487(18) .
Ag17 O7 2.582(16) .
Ag17 C39 2.674(16) 2
Ag17 Ag27 2.971(11) .
Ag17 Ag22 3.128(2) .
Ag17 Ag21 3.156(2) .
Ag18 C48 2.219(19) 2_655
Ag18 O9 2.337(11) .
Ag18 O13 2.385(16) 2_645
Ag18 O25 2.39(2) .
Ag18 Ag29 2.640(8) .
Ag18 Ag19 2.931(3) .
Ag18 Ag20 3.273(5) .
Ag19 C48 2.145(18) 2_655
Ag19 N6 2.234(17) .
Ag19 O12 2.537(13) .
Ag19 Ag20 2.876(5) .
Ag19 Ag29 3.070(6) .
Ag20 Ag29 0.874(8) .
Ag20 O20 2.222(15) 2_645
Ag20 C48 2.34(2) 2_655
Ag21 C40 2.102(15) 2
Ag21 N5 2.229(12) .
Ag21 O9 2.430(12) .
Ag21 Ag22 2.916(2) .
Ag21 Ag23 3.025(3) .
Ag22 C40 2.225(19) 2
Ag22 O1WA 2.24(4) .
Ag22 O1W 2.29(4) .
Ag22 O8 2.596(12) .
Ag22 Ag23 2.927(3) .
Ag22 Ag28 2.993(7) .
Ag23 O27 2.39(3) 2_545
Ag23 O46 2.432(15) .
Ag23 O45 2.46(2) .
Ag23 C40 2.488(19) 2
Ag24 C16 2.288(16) 1_445
Ag24 O43 2.448(16) .
Ag24 O1WA 2.477(18) .
Ag24 O1W 2.484(18) .
Ag24 O15 2.59(4) 1_445
Ag24 O14 2.60(2) 1_445
Ag24 C15 2.667(15) 1_445
Ag25 O13 2.231(19) .
Ag25 C32 2.34(2) 1_655
Ag25 O1 2.57(2) .
Ag25 Ag29 3.259(17) 2_655
Ag26 O36 2.353(18) 3_655
Ag26 C8 2.357(19) 1_545
Ag26 O33 2.546(19) .
Ag26 Ag27 2.820(13) .
Ag27 O28 1.90(2) .
Ag27 O30A 2.33(7) .
Ag27 O7 2.474(18) .
Ag27 C8 2.60(2) 1_545
Ag27 Ag28 3.118(11) .
Ag28 O11 2.375(14) .
Ag28 O37 2.42(2) .
Ag28 O8 2.429(14) .
Ag28 C8 2.61(2) 1_545
Ag29 C48 2.14(2) 2_655
Ag29 O20 2.487(16) 2_645
Ag29 O1 2.567(15) 2_645
Ag29 O10 2.579(13) .
Ag29 C47 2.590(19) 2_655
Ag29 Ag3 2.761(10) 2_645
Ag29 Ag25 3.259(17) 2_645
C1 O1 1.199(18) .
C1 O2 1.265(19) .
C1 C2 1.56(2) .
C2 N1 1.361(19) .
C2 C3 1.41(2) .
C3 C4 1.36(2) .
C4 C5 1.39(2) .
C5 C6 1.40(2) .
C5 C7 1.471(19) .
C6 N1 1.31(2) .
C7 C8 1.207(16) .
C7 Ag16 2.575(16) 1_565
C7 Ag10 2.578(16) 1_565
C8 Ag9 2.107(15) 1_565
C8 Ag11 2.27(2) 1_565
C8 Ag16 2.29(2) 1_565
C8 Ag26 2.357(19) 1_565
C8 Ag10 2.36(2) 1_565
C8 Ag27 2.60(2) 1_565
C8 Ag28 2.61(2) 1_565
C9 O4 1.23(2) .
C9 O3 1.27(2) .
C9 C10 1.523(19) .
C10 N2 1.327(19) .
C10 C11 1.38(2) .
C11 C12 1.40(2) .
C12 C13 1.371(15) .
C13 C14 1.353(15) .
C13 C15 1.462(15) .
C14 N2 1.334(18) .
C15 C16 1.208(12) .
C15 Ag24 2.666(15) 1_665
C16 Ag14 2.138(13) 1_665
C16 Ag15 2.269(14) 1_665
C16 Ag24 2.288(16) 1_665
C16 Ag13 2.310(16) 1_665
C17 O6 1.209(19) .
C17 O5 1.25(2) .
C17 C18 1.552(19) .
C18 N4 1.347(18) .
C18 C19 1.39(2) .
C19 C20 1.37(2) .
C20 C21 1.39(2) .
C21 C22 1.39(2) .
C21 C23 1.461(19) .
C22 N4 1.326(19) .
C23 C24 1.209(16) .
C25 O8 1.22(2) .
C25 O7 1.27(2) .
C25 C26 1.51(2) .
C26 N3 1.372(19) .
C26 C27 1.39(2) .
C27 C28 1.37(2) .
C28 C29 1.39(2) .
C29 C30 1.35(2) .
C29 C31 1.45(2) .
C30 N3 1.319(19) .
C31 C32 1.210(10) .
C32 Ag2 2.161(14) 1_455
C32 Ag4 2.240(15) 1_455
C32 Ag1 2.281(17) 1_455
C32 Ag25 2.34(2) 1_455
C32 Ag3 2.369(18) 1_455
C33 O9 1.23(2) .
C33 O10 1.241(19) .
C33 C34 1.49(2) .
C34 C35 1.38(2) .
C34 N5 1.407(19) .
C35 C36 1.39(2) .
C36 C37 1.40(2) .
C37 C38 1.39(2) .
C37 C39 1.440(18) .
C38 N5 1.322(19) .
C39 C40 1.210(16) .
C39 Ag17 2.674(16) 2_545
C40 Ag21 2.102(15) 2_545
C40 Ag22 2.225(19) 2_545
C40 Ag17 2.370(19) 2_545
C40 Ag23 2.488(19) 2_545
C41 O12 1.25(2) .
C41 O11 1.27(2) .
C41 C42 1.52(2) .
C42 N6 1.32(2) .
C42 C43 1.41(3) .
C43 C44 1.35(2) .
C44 C45 1.35(3) .
C45 C46 1.42(3) .
C45 C47 1.44(2) .
C46 N6 1.36(2) .
C47 C48 1.212(17) .
C47 Ag29 2.590(19) 2_645
C47 Ag12 2.705(19) 2_645
C48 Ag29 2.14(2) 2_645
C48 Ag19 2.145(18) 2_645
C48 Ag18 2.219(19) 2_645
C48 Ag20 2.34(2) 2_645
C48 Ag12 2.34(2) 2_645
N7 O14 1.191(13) .
N7 O15A 1.199(19) .
N7 O13 1.23(2) .
N7 O15 1.233(19) .
N8 O18 1.18(2) .
N8 O17 1.20(2) .
N8 O16 1.30(2) .
N9 O21 1.21(3) .
N9 O19 1.22(2) .
N9 O20 1.26(2) .
N10 O24 1.21(2) .
N10 O23 1.24(2) .
N10 O22 1.33(2) .
N11 O26 1.16(3) .
N11 O27 1.26(3) .
N11 O25 1.27(3) .
N12 O29 1.22(2) .
N12 O28 1.222(17) .
N12 O30 1.23(2) .
N12 O29A 1.244(19) .
N12 O30A 1.25(2) .
N13 O32 1.19(2) .
N13 O31 1.245(19) .
N13 O33 1.25(2) .
N14 O36 1.19(2) .
N14 O35 1.21(2) .
N14 O34 1.24(2) .
N15 O38 1.20(4) .
N15 O39 1.29(4) .
N15 O37 1.30(4) .
N16 O41 1.16(3) .
N16 O42 1.24(2) .
N16 O40 1.26(2) .
N17 O44 1.21(2) .
N17 O45 1.25(3) .
N17 O43 1.25(2) .
N18 O47 1.262(18) .
N18 O46 1.275(18) .
N18 O48 1.293(18) .
O1 Ag29 2.566(15) 2_655
O4 Ag5 2.463(13) 3_665
O6 Ag13 2.580(12) 3
O10 Ag3 2.362(13) 2_645
O13 Ag18 2.385(16) 2_655
O14 Ag24 2.60(2) 1_665
O15 Ag24 2.59(4) 1_665
O16 Ag7 2.553(15) 3_665
O18 Ag8 2.499(16) 3_665
O20 Ag20 2.222(15) 2_655
O20 Ag29 2.487(16) 2_655
O22 Ag7 2.279(15) 3_665
O24 Ag10 2.496(18) 3_655
O27 Ag23 2.39(3) 2
O36 Ag26 2.352(18) 3_655
O39 Ag8 2.43(3) 1_545
O40 Ag13 2.346(13) 3
O41 Ag1 2.41(3) 3_655
